data_4066763
loop_
_publ_author_name
'Jordan, Markus'
'Saak, Wolfgang'
'Haase, Detlev'
'Beckhaus, R\"udiger'

_publ_section_title
;
 Bridging Azines in the Coordination Sphere of Low-Valent Vanadocene
 Derivatives&#x2020;
;
_journal_issue 22
_journal_name_full Organometallics
_journal_page_first 5859
_journal_paper_doi 10.1021/om100612e
_journal_volume 29
_journal_year 2010
_chemical_formula_sum 'C51 H61 B N2 V'
_chemical_formula_weight 763.77
_chemical_name_systematic
; 
 ? 
;
_space_group_IT_number 14
_symmetry_cell_setting monoclinic
_symmetry_space_group_name_Hall '-P 2ybc'
_symmetry_space_group_name_H-M 'P 1 21/c 1'
_atom_sites_solution_hydrogens geom
_atom_sites_solution_primary direct
_atom_sites_solution_secondary difmap
_audit_creation_method SHELXL-97
_cell_angle_alpha 90.00
_cell_angle_beta 98.171(9)
_cell_angle_gamma 90.00
_cell_formula_units_Z 8
_cell_length_a 33.756(3)
_cell_length_b 10.8801(5)
_cell_length_c 23.7656(12)
_cell_measurement_temperature 153(2)
_cell_volume 8639.8(10)
_computing_cell_refinement 'IPDS (Stoe, 1999)'
_computing_data_collection 'IPDS (Stoe, 1999)'
_computing_data_reduction 'XRED (Stoe, 1997)'
_computing_molecular_graphics 'Ortep-3 for Windows (Farrugia, 1997)'
_computing_publication_material 'SHELX-97 (Sheldrick, 1997)'
_computing_structure_refinement 'SHELXL-97 (Sheldrick, 1997)'
_computing_structure_solution 'SHELXS-97 (Sheldrick, 1990)'
_diffrn_ambient_temperature 153(2)
_diffrn_measured_fraction_theta_full 0.994
_diffrn_measured_fraction_theta_max 0.994
_diffrn_measurement_device_type 'Stoe IPDS'
_diffrn_radiation_monochromator graphite
_diffrn_radiation_source 'fine-focus sealed tube'
_diffrn_radiation_type MoK\a
_diffrn_radiation_wavelength 0.71073
_diffrn_reflns_av_R_equivalents 0.1333
_diffrn_reflns_av_sigmaI/netI 0.2251
_diffrn_reflns_limit_h_max 41
_diffrn_reflns_limit_h_min -41
_diffrn_reflns_limit_k_max 13
_diffrn_reflns_limit_k_min -13
_diffrn_reflns_limit_l_max 28
_diffrn_reflns_limit_l_min -29
_diffrn_reflns_number 75352
_diffrn_reflns_theta_full 26.14
_diffrn_reflns_theta_max 26.14
_diffrn_reflns_theta_min 1.97
_exptl_absorpt_coefficient_mu 0.266
_exptl_absorpt_correction_T_max 0.9868
_exptl_absorpt_correction_T_min 0.8568
_exptl_absorpt_correction_type numerical
_exptl_absorpt_process_details 'XRED (Stoe, 1997)'
_exptl_crystal_colour brown
_exptl_crystal_density_diffrn 1.174
_exptl_crystal_density_method 'not measured'
_exptl_crystal_description plate
_exptl_crystal_F_000 3272
_exptl_crystal_size_max 0.60
_exptl_crystal_size_mid 0.29
_exptl_crystal_size_min 0.05
_refine_diff_density_max 0.900
_refine_diff_density_min -0.381
_refine_diff_density_rms 0.049
_refine_ls_extinction_method none
_refine_ls_goodness_of_fit_ref 0.641
_refine_ls_hydrogen_treatment constr
_refine_ls_matrix_type full
_refine_ls_number_parameters 995
_refine_ls_number_reflns 17147
_refine_ls_number_restraints 18
_refine_ls_restrained_S_all 0.640
_refine_ls_R_factor_all 0.1334
_refine_ls_R_factor_gt 0.0428
_refine_ls_shift/su_max 0.001
_refine_ls_shift/su_mean 0.000
_refine_ls_structure_factor_coef Fsqd
_refine_ls_weighting_details 'calc w=1/[\s^2^(Fo^2^)+(0.0319P)^2^+0.0000P] where P=(Fo^2^+2Fc^2^)/3'
_refine_ls_weighting_scheme calc
_refine_ls_wR_factor_gt 0.0845
_refine_ls_wR_factor_ref 0.0975
_reflns_number_gt 6292
_reflns_number_total 17147
_reflns_threshold_expression >2sigma(I)
_cod_data_source_file om100612e_si_002.cif
_cod_data_source_block 20
_cod_original_cell_volume 8639.6(9)
_cod_original_sg_symbol_H-M P21/c
_cod_database_code 4066763

loop_
_symmetry_equiv_pos_as_xyz
'x, y, z'
'-x, y+1/2, -z+1/2'
'-x, -y, -z'
'x, -y-1/2, z-1/2'

loop_
_atom_site_label
_atom_site_type_symbol
_atom_site_fract_x
_atom_site_fract_y
_atom_site_fract_z
_atom_site_U_iso_or_equiv
_atom_site_adp_type
_atom_site_occupancy
_atom_site_symmetry_multiplicity
_atom_site_calc_flag
_atom_site_refinement_flags
_atom_site_disorder_assembly
_atom_site_disorder_group
V1 V 0.136570(16) 0.42219(5) 0.60742(2) 0.02672(14) Uani 1 1 d . . .
N1 N 0.18808(7) 0.4859(2) 0.66314(11) 0.0295(6) Uani 1 1 d . . .
N2 N 0.25860(9) 0.5592(3) 0.73311(13) 0.0465(8) Uani 1 1 d . . .
C1 C 0.21435(9) 0.5661(3) 0.64491(15) 0.0356(8) Uani 1 1 d . . .
H1 H 0.2092 0.5984 0.6075 0.043 Uiso 1 1 calc R . .
C2 C 0.24861(10) 0.6011(3) 0.68069(16) 0.0430(9) Uani 1 1 d . . .
H2 H 0.2660 0.6586 0.6667 0.052 Uiso 1 1 calc R . .
C3 C 0.23255(11) 0.4812(3) 0.75087(15) 0.0408(9) Uani 1 1 d . . .
H3 H 0.2381 0.4491 0.7883 0.049 Uiso 1 1 calc R . .
C4 C 0.19735(10) 0.4447(3) 0.71642(15) 0.0362(9) Uani 1 1 d . . .
H4 H 0.1797 0.3894 0.7312 0.043 Uiso 1 1 calc R . .
C5 C 0.08083(10) 0.4721(3) 0.64969(15) 0.0340(8) Uani 1 1 d . . .
C6 C 0.10841(9) 0.5698(3) 0.66171(14) 0.0316(8) Uani 1 1 d . . .
C7 C 0.11478(9) 0.6251(3) 0.60928(15) 0.0323(8) Uani 1 1 d . . .
C8 C 0.09048(9) 0.5618(3) 0.56441(13) 0.0305(8) Uani 1 1 d . . .
C9 C 0.06889(9) 0.4684(3) 0.59000(16) 0.0373(9) Uani 1 1 d . . .
C10 C 0.06343(12) 0.3957(4) 0.69350(17) 0.0588(12) Uani 1 1 d . . .
H10A H 0.0849 0.3713 0.7237 0.088 Uiso 1 1 calc R . .
H10B H 0.0507 0.3221 0.6753 0.088 Uiso 1 1 calc R . .
H10C H 0.0435 0.4442 0.7099 0.088 Uiso 1 1 calc R . .
C11 C 0.12379(12) 0.6173(3) 0.72012(15) 0.0518(11) Uani 1 1 d . . .
H11A H 0.1044 0.6750 0.7322 0.078 Uiso 1 1 calc R . .
H11B H 0.1494 0.6595 0.7194 0.078 Uiso 1 1 calc R . .
H11C H 0.1277 0.5484 0.7469 0.078 Uiso 1 1 calc R . .
C12 C 0.13821(10) 0.7399(3) 0.60281(15) 0.0408(9) Uani 1 1 d . . .
H12A H 0.1516 0.7331 0.5690 0.061 Uiso 1 1 calc R . .
H12B H 0.1583 0.7511 0.6365 0.061 Uiso 1 1 calc R . .
H12C H 0.1201 0.8107 0.5988 0.061 Uiso 1 1 calc R . .
C13 C 0.08474(11) 0.6003(3) 0.50318(14) 0.0463(10) Uani 1 1 d . . .
H13A H 0.0667 0.6714 0.4980 0.069 Uiso 1 1 calc R . .
H13B H 0.0731 0.5322 0.4794 0.069 Uiso 1 1 calc R . .
H13C H 0.1107 0.6226 0.4921 0.069 Uiso 1 1 calc R . .
C14 C 0.03307(10) 0.3990(3) 0.56102(18) 0.0581(11) Uani 1 1 d . . .
H14A H 0.0330 0.3158 0.5768 0.087 Uiso 1 1 calc R . .
H14B H 0.0344 0.3942 0.5202 0.087 Uiso 1 1 calc R . .
H14C H 0.0085 0.4419 0.5672 0.087 Uiso 1 1 calc R . .
C15 C 0.12672(12) 0.2812(3) 0.53250(16) 0.0440(10) Uani 1 1 d . . .
C16 C 0.12589(10) 0.2168(3) 0.58561(15) 0.0356(9) Uani 1 1 d . . .
C17 C 0.16393(11) 0.2283(3) 0.61779(15) 0.0384(9) Uani 1 1 d . . .
C18 C 0.18897(11) 0.2967(3) 0.58497(18) 0.0445(10) Uani 1 1 d . . .
C19 C 0.16512(14) 0.3334(3) 0.53367(18) 0.0516(11) Uani 1 1 d . . .
C20 C 0.09628(14) 0.2688(4) 0.48022(17) 0.0736(14) Uani 1 1 d . . .
H20A H 0.0925 0.3485 0.4610 0.110 Uiso 1 1 calc R . .
H20B H 0.0708 0.2412 0.4911 0.110 Uiso 1 1 calc R . .
H20C H 0.1057 0.2085 0.4544 0.110 Uiso 1 1 calc R . .
C21 C 0.09321(12) 0.1351(3) 0.60217(19) 0.0621(12) Uani 1 1 d . . .
H21A H 0.1022 0.0494 0.6035 0.093 Uiso 1 1 calc R . .
H21B H 0.0691 0.1435 0.5741 0.093 Uiso 1 1 calc R . .
H21C H 0.0871 0.1595 0.6397 0.093 Uiso 1 1 calc R . .
C22 C 0.17721(13) 0.1604(3) 0.67224(17) 0.0648(13) Uani 1 1 d . . .
H22A H 0.1568 0.1686 0.6975 0.097 Uiso 1 1 calc R . .
H22B H 0.2025 0.1951 0.6908 0.097 Uiso 1 1 calc R . .
H22C H 0.1810 0.0733 0.6639 0.097 Uiso 1 1 calc R . .
C23 C 0.23335(12) 0.3131(4) 0.5987(2) 0.0920(19) Uani 1 1 d . . .
H23A H 0.2469 0.2413 0.5854 0.138 Uiso 1 1 calc R . .
H23B H 0.2407 0.3216 0.6399 0.138 Uiso 1 1 calc R . .
H23C H 0.2415 0.3871 0.5797 0.138 Uiso 1 1 calc R . .
C24 C 0.17922(17) 0.4017(4) 0.4848(2) 0.0942(18) Uani 1 1 d . . .
H24A H 0.2037 0.4472 0.4986 0.141 Uiso 1 1 calc R . .
H24B H 0.1584 0.4594 0.4684 0.141 Uiso 1 1 calc R . .
H24C H 0.1846 0.3429 0.4556 0.141 Uiso 1 1 calc R . .
V2 V 0.393665(15) 0.76495(4) 0.90299(2) 0.02349(13) Uani 1 1 d . . .
N3 N 0.34615(7) 0.8743(2) 0.92909(11) 0.0261(6) Uani 1 1 d . . .
N4 N 0.28410(9) 1.0205(3) 0.96160(14) 0.0430(8) Uani 1 1 d . . .
C25 C 0.31015(10) 0.8848(3) 0.89649(15) 0.0316(8) Uani 1 1 d . . .
H25 H 0.3054 0.8430 0.8611 0.038 Uiso 1 1 calc R . .
C26 C 0.27977(10) 0.9559(3) 0.91403(16) 0.0379(9) Uani 1 1 d . . .
H26 H 0.2546 0.9581 0.8905 0.046 Uiso 1 1 calc R . .
C27 C 0.32013(11) 1.0120(3) 0.99342(15) 0.0369(9) Uani 1 1 d . . .
H27 H 0.3252 1.0582 1.0276 0.044 Uiso 1 1 calc R . .
C28 C 0.35041(9) 0.9377(3) 0.97794(14) 0.0313(8) Uani 1 1 d . . .
H28 H 0.3749 0.9317 1.0029 0.038 Uiso 1 1 calc R . .
C29 C 0.36818(9) 0.6320(3) 0.96622(13) 0.0251(7) Uani 1 1 d . . .
C30 C 0.41033(9) 0.6137(3) 0.97069(14) 0.0291(8) Uani 1 1 d . . .
C31 C 0.41876(10) 0.5666(3) 0.91843(15) 0.0342(8) Uani 1 1 d . . .
C32 C 0.38192(10) 0.5595(3) 0.88011(15) 0.0356(9) Uani 1 1 d . . .
C33 C 0.35098(9) 0.6005(3) 0.91002(14) 0.0274(8) Uani 1 1 d . . .
C34 C 0.34561(11) 0.6609(3) 1.01463(15) 0.0416(9) Uani 1 1 d . . .
H34A H 0.3405 0.5846 1.0344 0.062 Uiso 1 1 calc R . .
H34B H 0.3201 0.7000 0.9999 0.062 Uiso 1 1 calc R . .
H34C H 0.3615 0.7167 1.0412 0.062 Uiso 1 1 calc R . .
C35 C 0.43986(11) 0.6287(4) 1.02420(16) 0.0586(12) Uani 1 1 d . . .
H35A H 0.4280 0.6803 1.0513 0.088 Uiso 1 1 calc R . .
H35B H 0.4643 0.6678 1.0149 0.088 Uiso 1 1 calc R . .
H35C H 0.4464 0.5479 1.0412 0.088 Uiso 1 1 calc R . .
C36 C 0.45797(12) 0.5062(3) 0.9099(2) 0.0670(14) Uani 1 1 d . . .
H36A H 0.4803 0.5562 0.9281 0.101 Uiso 1 1 calc R . .
H36B H 0.4595 0.4993 0.8692 0.101 Uiso 1 1 calc R . .
H36C H 0.4594 0.4240 0.9270 0.101 Uiso 1 1 calc R . .
C37 C 0.37524(14) 0.5008(3) 0.82243(17) 0.0618(12) Uani 1 1 d . . .
H37A H 0.3629 0.4199 0.8251 0.093 Uiso 1 1 calc R . .
H37B H 0.4010 0.4913 0.8083 0.093 Uiso 1 1 calc R . .
H37C H 0.3575 0.5529 0.7962 0.093 Uiso 1 1 calc R . .
C38 C 0.30655(10) 0.5926(3) 0.88819(16) 0.0472(10) Uani 1 1 d . . .
H38A H 0.3019 0.6163 0.8480 0.071 Uiso 1 1 calc R . .
H38B H 0.2919 0.6482 0.9102 0.071 Uiso 1 1 calc R . .
H38C H 0.2973 0.5081 0.8923 0.071 Uiso 1 1 calc R . .
C39 C 0.40139(10) 0.8643(3) 0.81973(14) 0.0306(8) Uani 1 1 d . . .
C40 C 0.40040(9) 0.9577(3) 0.86075(14) 0.0285(8) Uani 1 1 d . . .
C41 C 0.43352(9) 0.9388(3) 0.90474(14) 0.0322(8) Uani 1 1 d . . .
C42 C 0.45582(9) 0.8381(3) 0.88830(15) 0.0318(8) Uani 1 1 d . . .
C43 C 0.43642(10) 0.7916(3) 0.83558(14) 0.0309(8) Uani 1 1 d . . .
C44 C 0.37292(11) 0.8520(3) 0.76477(14) 0.0437(10) Uani 1 1 d . . .
H44A H 0.3460 0.8774 0.7710 0.066 Uiso 1 1 calc R . .
H44B H 0.3722 0.7663 0.7521 0.066 Uiso 1 1 calc R . .
H44C H 0.3820 0.9045 0.7356 0.066 Uiso 1 1 calc R . .
C45 C 0.37311(10) 1.0675(3) 0.85545(15) 0.0391(9) Uani 1 1 d . . .
H45A H 0.3859 1.1354 0.8378 0.059 Uiso 1 1 calc R . .
H45B H 0.3678 1.0924 0.8933 0.059 Uiso 1 1 calc R . .
H45C H 0.3479 1.0462 0.8318 0.059 Uiso 1 1 calc R . .
C46 C 0.44605(11) 1.0215(3) 0.95505(16) 0.0490(10) Uani 1 1 d . . .
H46A H 0.4565 0.9715 0.9881 0.074 Uiso 1 1 calc R . .
H46B H 0.4229 1.0687 0.9635 0.074 Uiso 1 1 calc R . .
H46C H 0.4669 1.0781 0.9462 0.074 Uiso 1 1 calc R . .
C47 C 0.49685(9) 0.8013(3) 0.91800(16) 0.0446(10) Uani 1 1 d . . .
H47A H 0.5153 0.8707 0.9176 0.067 Uiso 1 1 calc R . .
H47B H 0.5068 0.7312 0.8982 0.067 Uiso 1 1 calc R . .
H47C H 0.4950 0.7782 0.9574 0.067 Uiso 1 1 calc R . .
C48 C 0.45358(11) 0.7030(3) 0.79667(15) 0.0439(10) Uani 1 1 d . . .
H48A H 0.4655 0.7491 0.7678 0.066 Uiso 1 1 calc R . .
H48B H 0.4322 0.6498 0.7780 0.066 Uiso 1 1 calc R . .
H48C H 0.4742 0.6526 0.8189 0.066 Uiso 1 1 calc R . .
B1 B 0.15907(11) 0.6003(3) 0.91241(16) 0.0295(9) Uani 1 1 d . . .
C49 C 0.16986(10) 0.4644(3) 0.88687(13) 0.0282(8) Uani 1 1 d . . .
C50 C 0.14189(10) 0.3924(3) 0.85193(13) 0.0328(8) Uani 1 1 d . . .
H50 H 0.1152 0.4216 0.8434 0.039 Uiso 1 1 calc R . .
C51 C 0.15154(11) 0.2799(3) 0.82913(14) 0.0393(9) Uani 1 1 d . . .
H51 H 0.1315 0.2343 0.8059 0.047 Uiso 1 1 calc R . .
C52 C 0.19023(11) 0.2342(3) 0.84017(14) 0.0413(9) Uani 1 1 d . . .
H52 H 0.1970 0.1585 0.8240 0.050 Uiso 1 1 calc R . .
C53 C 0.21888(11) 0.3006(3) 0.87510(15) 0.0376(9) Uani 1 1 d . . .
H53 H 0.2454 0.2699 0.8837 0.045 Uiso 1 1 calc R . .
C54 C 0.20868(9) 0.4121(3) 0.89742(13) 0.0323(8) Uani 1 1 d . . .
H54 H 0.2289 0.4560 0.9212 0.039 Uiso 1 1 calc R . .
C55 C 0.18917(9) 0.6233(3) 0.97273(13) 0.0277(8) Uani 1 1 d . . .
C56 C 0.19671(10) 0.5320(3) 1.01481(15) 0.0362(9) Uani 1 1 d . . .
H56 H 0.1822 0.4571 1.0095 0.043 Uiso 1 1 calc R . .
C57 C 0.22418(10) 0.5457(3) 1.06353(15) 0.0401(9) Uani 1 1 d . . .
H57 H 0.2277 0.4815 1.0909 0.048 Uiso 1 1 calc R . .
C58 C 0.24646(10) 0.6522(3) 1.07251(15) 0.0385(9) Uani 1 1 d . . .
H58 H 0.2658 0.6608 1.1055 0.046 Uiso 1 1 calc R . .
C59 C 0.24037(9) 0.7459(3) 1.03315(14) 0.0360(8) Uani 1 1 d . . .
H59 H 0.2554 0.8199 1.0390 0.043 Uiso 1 1 calc R . .
C60 C 0.21181(9) 0.7315(3) 0.98436(13) 0.0301(8) Uani 1 1 d . . .
H60 H 0.2076 0.7977 0.9581 0.036 Uiso 1 1 calc R . .
C61 C 0.16825(10) 0.7085(3) 0.86713(14) 0.0303(8) Uani 1 1 d . . .
C62 C 0.20071(10) 0.7007(3) 0.83645(14) 0.0327(8) Uani 1 1 d . . .
H62 H 0.2172 0.6296 0.8414 0.039 Uiso 1 1 calc R . .
C63 C 0.21021(11) 0.7918(3) 0.79897(15) 0.0421(9) Uani 1 1 d . . .
H63 H 0.2323 0.7816 0.7788 0.050 Uiso 1 1 calc R . .
C64 C 0.18697(12) 0.8966(3) 0.79175(16) 0.0482(10) Uani 1 1 d . . .
H64 H 0.1926 0.9587 0.7659 0.058 Uiso 1 1 calc R . .
C65 C 0.15540(13) 0.9104(3) 0.82255(18) 0.0592(12) Uani 1 1 d . . .
H65 H 0.1396 0.9829 0.8184 0.071 Uiso 1 1 calc R . .
C66 C 0.14677(12) 0.8188(3) 0.85935(17) 0.0502(11) Uani 1 1 d . . .
H66 H 0.1252 0.8314 0.8804 0.060 Uiso 1 1 calc R . .
C67 C 0.11167(10) 0.6001(3) 0.92195(15) 0.0337(8) Uani 1 1 d . . .
C68 C 0.08075(11) 0.6224(3) 0.87677(17) 0.0464(10) Uani 1 1 d . . .
H68 H 0.0880 0.6407 0.8405 0.056 Uiso 1 1 calc R . .
C69 C 0.04032(12) 0.6193(4) 0.8822(2) 0.0643(13) Uani 1 1 d . . .
H69 H 0.0207 0.6348 0.8502 0.077 Uiso 1 1 calc R . .
C70 C 0.02864(12) 0.5931(3) 0.9350(2) 0.0608(12) Uani 1 1 d . . .
H70 H 0.0011 0.5910 0.9394 0.073 Uiso 1 1 calc R . .
C71 C 0.05785(11) 0.5704(3) 0.98084(19) 0.0514(11) Uani 1 1 d . . .
H71 H 0.0505 0.5523 1.0171 0.062 Uiso 1 1 calc R . .
C72 C 0.09829(10) 0.5742(3) 0.97375(16) 0.0387(9) Uani 1 1 d . . .
H72 H 0.1177 0.5584 1.0059 0.046 Uiso 1 1 calc R . .
B2 B 0.37094(10) 0.2321(3) 0.65116(16) 0.0275(9) Uani 1 1 d . . .
C73 C 0.40979(9) 0.1531(3) 0.68217(14) 0.0293(8) Uani 1 1 d . . .
C74 C 0.42818(10) 0.1826(3) 0.73726(15) 0.0354(8) Uani 1 1 d . . .
H74 H 0.4193 0.2537 0.7550 0.043 Uiso 1 1 calc R . .
C75 C 0.45875(10) 0.1134(3) 0.76715(15) 0.0403(9) Uani 1 1 d . . .
H75 H 0.4702 0.1371 0.8044 0.048 Uiso 1 1 calc R . .
C76 C 0.47249(10) 0.0094(3) 0.74231(17) 0.0434(10) Uani 1 1 d . . .
H76 H 0.4936 -0.0382 0.7622 0.052 Uiso 1 1 calc R . .
C77 C 0.45522(10) -0.0239(3) 0.68851(16) 0.0396(9) Uani 1 1 d . . .
H77 H 0.4644 -0.0953 0.6712 0.048 Uiso 1 1 calc R . .
C78 C 0.42430(10) 0.0466(3) 0.65899(15) 0.0350(9) Uani 1 1 d . . .
H78 H 0.4128 0.0213 0.6220 0.042 Uiso 1 1 calc R . .
C79 C 0.38001(9) 0.3814(3) 0.65350(13) 0.0274(8) Uani 1 1 d . . .
C80 C 0.34891(10) 0.4680(3) 0.64383(14) 0.0358(9) Uani 1 1 d . . .
H80 H 0.3221 0.4395 0.6401 0.043 Uiso 1 1 calc R . .
C81 C 0.35560(11) 0.5937(3) 0.63944(14) 0.0406(9) Uani 1 1 d . . .
H81 H 0.3336 0.6487 0.6329 0.049 Uiso 1 1 calc R . .
C82 C 0.39436(12) 0.6388(3) 0.64467(15) 0.0419(9) Uani 1 1 d . . .
H82 H 0.3992 0.7245 0.6420 0.050 Uiso 1 1 calc R . .
C83 C 0.42590(11) 0.5567(3) 0.65383(14) 0.0431(9) Uani 1 1 d . . .
H83 H 0.4526 0.5859 0.6568 0.052 Uiso 1 1 calc R . .
C84 C 0.41864(10) 0.4306(3) 0.65875(14) 0.0360(8) Uani 1 1 d . . .
H84 H 0.4408 0.3764 0.6659 0.043 Uiso 1 1 calc R . .
C85 C 0.36136(9) 0.2032(3) 0.58242(14) 0.0259(7) Uani 1 1 d . . .
C86 C 0.39133(10) 0.2130(3) 0.54674(14) 0.0329(8) Uani 1 1 d . . .
H86 H 0.4181 0.2274 0.5638 0.040 Uiso 1 1 calc R . .
C87 C 0.38365(11) 0.2029(3) 0.48825(15) 0.0347(8) Uani 1 1 d . . .
H87 H 0.4049 0.2107 0.4662 0.042 Uiso 1 1 calc R . .
C88 C 0.34521(11) 0.1814(3) 0.46172(15) 0.0382(9) Uani 1 1 d . . .
H88 H 0.3397 0.1749 0.4215 0.046 Uiso 1 1 calc R . .
C89 C 0.31461(11) 0.1694(3) 0.49501(15) 0.0380(9) Uani 1 1 d . . .
H89 H 0.2880 0.1540 0.4775 0.046 Uiso 1 1 calc R . .
C90 C 0.32299(10) 0.1798(3) 0.55362(15) 0.0314(8) Uani 1 1 d . . .
H90 H 0.3016 0.1706 0.5753 0.038 Uiso 1 1 calc R . .
C91 C 0.33406(9) 0.1915(3) 0.68646(13) 0.0274(8) Uani 1 1 d . . .
C92 C 0.31560(9) 0.0754(3) 0.67829(14) 0.0337(8) Uani 1 1 d . . .
H92 H 0.3228 0.0229 0.6494 0.040 Uiso 1 1 calc R . .
C93 C 0.28698(9) 0.0351(3) 0.71145(15) 0.0381(9) Uani 1 1 d . . .
H93 H 0.2748 -0.0430 0.7042 0.046 Uiso 1 1 calc R . .
C94 C 0.27624(10) 0.1085(3) 0.75501(15) 0.0409(9) Uani 1 1 d . . .
H94 H 0.2572 0.0806 0.7780 0.049 Uiso 1 1 calc R . .
C95 C 0.29390(10) 0.2221(3) 0.76385(14) 0.0391(9) Uani 1 1 d . . .
H95 H 0.2871 0.2735 0.7933 0.047 Uiso 1 1 calc R . .
C96 C 0.32188(9) 0.2626(3) 0.72965(13) 0.0331(8) Uani 1 1 d . . .
H96 H 0.3331 0.3423 0.7362 0.040 Uiso 1 1 calc R . .
C97 C 0.0486(6) 0.0164(13) 0.8406(9) 0.257(5) Uiso 0.50 1 d PD A -1
H97A H 0.0622 -0.0410 0.8179 0.385 Uiso 0.50 1 calc PR A -1
H97B H 0.0226 -0.0177 0.8464 0.385 Uiso 0.50 1 calc PR A -1
H97C H 0.0651 0.0292 0.8776 0.385 Uiso 0.50 1 calc PR A -1
C98 C 0.0422(4) 0.1401(15) 0.8092(7) 0.257(5) Uiso 0.50 1 d PD A -1
H98A H 0.0684 0.1761 0.8042 0.308 Uiso 0.50 1 calc PR A -1
H98B H 0.0267 0.1271 0.7711 0.308 Uiso 0.50 1 calc PR A -1
C99 C 0.0195(4) 0.2285(14) 0.8438(6) 0.257(5) Uiso 0.50 1 d PD A -1
H99A H 0.0355 0.3039 0.8530 0.308 Uiso 0.50 1 calc PR A -1
H99B H 0.0151 0.1889 0.8799 0.308 Uiso 0.50 1 calc PR A -1
C100 C -0.0210(4) 0.2620(15) 0.8088(7) 0.257(5) Uiso 0.50 1 d PD A -1
H10D H -0.0376 0.1872 0.8013 0.308 Uiso 0.50 1 calc PR A -1
H10E H -0.0167 0.2978 0.7719 0.308 Uiso 0.50 1 calc PR A -1
C101 C -0.0428(5) 0.3557(18) 0.8422(6) 0.257(5) Uiso 0.50 1 d PD A -1
H10F H -0.0231 0.3999 0.8699 0.308 Uiso 0.50 1 calc PR A -1
H10G H -0.0618 0.3124 0.8635 0.308 Uiso 0.50 1 calc PR A -1
C102 C -0.0656(6) 0.4480(15) 0.8004(8) 0.257(5) Uiso 0.50 1 d PD A -1
H10H H -0.0802 0.5063 0.8213 0.385 Uiso 0.50 1 calc PR A -1
H10I H -0.0847 0.4036 0.7726 0.385 Uiso 0.50 1 calc PR A -1
H10J H -0.0466 0.4928 0.7805 0.385 Uiso 0.50 1 calc PR A -1
C103 C 0.0180(5) 0.1254(12) 0.8937(6) 0.214(4) Uiso 0.50 1 d PD B -2
H10K H 0.0165 0.0944 0.9321 0.321 Uiso 0.50 1 calc PR B -2
H10L H 0.0462 0.1344 0.8884 0.321 Uiso 0.50 1 calc PR B -2
H10M H 0.0048 0.0673 0.8656 0.321 Uiso 0.50 1 calc PR B -2
C104 C -0.0030(5) 0.2512(13) 0.8860(4) 0.214(4) Uiso 0.50 1 d PD B -2
H10N H 0.0108 0.3110 0.9135 0.257 Uiso 0.50 1 calc PR B -2
H10O H -0.0311 0.2435 0.8931 0.257 Uiso 0.50 1 calc PR B -2
C105 C -0.0020(4) 0.2970(14) 0.8248(5) 0.214(4) Uiso 0.50 1 d PD B -2
H10P H 0.0233 0.3419 0.8228 0.257 Uiso 0.50 1 calc PR B -2
H10Q H -0.0032 0.2261 0.7985 0.257 Uiso 0.50 1 calc PR B -2
C106 C -0.0379(4) 0.3827(15) 0.8072(5) 0.214(4) Uiso 0.50 1 d PD B -2
H10R H -0.0332 0.4629 0.8266 0.257 Uiso 0.50 1 calc PR B -2
H10S H -0.0625 0.3460 0.8185 0.257 Uiso 0.50 1 calc PR B -2
C107 C -0.0435(5) 0.4017(11) 0.7423(5) 0.214(4) Uiso 0.50 1 d PD B -2
H10T H -0.0659 0.3503 0.7241 0.257 Uiso 0.50 1 calc PR B -2
H10U H -0.0189 0.3766 0.7271 0.257 Uiso 0.50 1 calc PR B -2
C108 C -0.0524(6) 0.5382(12) 0.7287(6) 0.214(4) Uiso 0.50 1 d PD B -2
H10V H -0.0559 0.5505 0.6875 0.321 Uiso 0.50 1 calc PR B -2
H10W H -0.0300 0.5886 0.7466 0.321 Uiso 0.50 1 calc PR B -2
H10X H -0.0769 0.5623 0.7435 0.321 Uiso 0.50 1 calc PR B -2

loop_
_atom_site_aniso_label
_atom_site_aniso_U_11
_atom_site_aniso_U_22
_atom_site_aniso_U_33
_atom_site_aniso_U_23
_atom_site_aniso_U_13
_atom_site_aniso_U_12
V1 0.0252(3) 0.0264(3) 0.0284(3) 0.0002(3) 0.0032(2) 0.0035(3)
N1 0.0269(16) 0.0314(15) 0.0303(17) 0.0039(13) 0.0041(13) 0.0032(12)
N2 0.0389(19) 0.056(2) 0.043(2) -0.0024(17) -0.0017(15) 0.0031(16)
C1 0.032(2) 0.039(2) 0.036(2) 0.0066(18) 0.0073(16) 0.0035(17)
C2 0.030(2) 0.048(2) 0.051(3) -0.002(2) 0.0031(18) -0.0033(17)
C3 0.044(2) 0.045(2) 0.032(2) 0.0032(18) 0.0018(19) 0.0127(19)
C4 0.036(2) 0.036(2) 0.038(2) 0.0078(18) 0.0087(17) 0.0047(16)
C5 0.0267(19) 0.038(2) 0.040(2) 0.0059(17) 0.0147(17) 0.0063(16)
C6 0.0303(19) 0.0324(18) 0.032(2) -0.0038(17) 0.0045(15) 0.0089(16)
C7 0.031(2) 0.0237(17) 0.041(2) 0.0018(16) 0.0033(17) 0.0060(15)
C8 0.0315(19) 0.0286(18) 0.030(2) 0.0032(16) 0.0005(15) 0.0091(15)
C9 0.0217(19) 0.0352(19) 0.053(3) 0.0042(18) -0.0018(17) 0.0044(15)
C10 0.053(3) 0.062(3) 0.068(3) 0.014(2) 0.031(2) 0.002(2)
C11 0.064(3) 0.050(2) 0.041(2) -0.009(2) 0.007(2) 0.019(2)
C12 0.039(2) 0.0300(18) 0.052(2) 0.0023(19) 0.0013(17) 0.0007(17)
C13 0.061(3) 0.034(2) 0.039(2) 0.0033(18) -0.0081(19) 0.0070(18)
C14 0.033(2) 0.054(2) 0.081(3) 0.004(2) -0.012(2) -0.0079(19)
C15 0.061(3) 0.031(2) 0.038(2) -0.0072(18) -0.0031(19) 0.0104(19)
C16 0.037(2) 0.0232(18) 0.044(2) -0.0030(17) -0.0013(18) 0.0021(16)
C17 0.043(2) 0.0283(19) 0.042(2) -0.0029(18) 0.0018(18) 0.0147(17)
C18 0.034(2) 0.042(2) 0.060(3) -0.015(2) 0.016(2) 0.0093(18)
C19 0.073(3) 0.034(2) 0.055(3) -0.003(2) 0.037(3) 0.005(2)
C20 0.108(4) 0.054(3) 0.049(3) -0.012(2) -0.021(3) 0.022(3)
C21 0.062(3) 0.032(2) 0.093(4) -0.003(2) 0.017(3) -0.008(2)
C22 0.088(3) 0.041(2) 0.056(3) 0.005(2) -0.020(2) 0.028(2)
C23 0.035(3) 0.078(3) 0.169(6) -0.049(3) 0.034(3) 0.009(2)
C24 0.158(5) 0.063(3) 0.081(4) -0.002(3) 0.083(4) 0.009(3)
V2 0.0215(3) 0.0234(3) 0.0254(3) 0.0005(3) 0.0027(2) 0.0028(2)
N3 0.0256(16) 0.0243(14) 0.0289(17) 0.0030(13) 0.0050(13) 0.0000(12)
N4 0.038(2) 0.0349(17) 0.059(2) -0.0005(16) 0.0166(17) 0.0062(14)
C25 0.033(2) 0.0281(18) 0.034(2) -0.0004(16) 0.0084(17) 0.0004(15)
C26 0.028(2) 0.035(2) 0.050(3) -0.0004(19) 0.0059(17) 0.0005(16)
C27 0.042(2) 0.0335(19) 0.036(2) -0.0012(17) 0.0094(19) 0.0023(17)
C28 0.0296(19) 0.0304(18) 0.033(2) 0.0029(17) 0.0019(15) -0.0008(15)
C29 0.0266(18) 0.0199(16) 0.029(2) 0.0036(14) 0.0049(15) -0.0005(14)
C30 0.0238(18) 0.0301(18) 0.032(2) 0.0083(16) -0.0021(15) -0.0027(14)
C31 0.032(2) 0.0261(18) 0.047(2) 0.0137(18) 0.0165(17) 0.0086(16)
C32 0.046(2) 0.0233(18) 0.038(2) -0.0046(16) 0.0091(18) -0.0017(16)
C33 0.0252(18) 0.0234(17) 0.033(2) 0.0022(15) 0.0001(15) 0.0003(14)
C34 0.053(2) 0.036(2) 0.039(2) 0.0030(18) 0.0206(19) -0.0069(17)
C35 0.037(2) 0.084(3) 0.049(3) 0.032(2) -0.0111(19) -0.007(2)
C36 0.053(3) 0.049(2) 0.109(4) 0.033(2) 0.045(3) 0.029(2)
C37 0.096(4) 0.041(2) 0.051(3) -0.018(2) 0.021(2) -0.020(2)
C38 0.034(2) 0.039(2) 0.062(3) 0.009(2) -0.0130(19) -0.0081(18)
C39 0.032(2) 0.0336(18) 0.029(2) 0.0094(16) 0.0121(16) 0.0057(15)
C40 0.0275(19) 0.0223(17) 0.038(2) 0.0089(15) 0.0117(16) 0.0012(14)
C41 0.0287(19) 0.0233(18) 0.046(2) -0.0031(17) 0.0085(17) -0.0067(15)
C42 0.0211(18) 0.0280(18) 0.048(2) 0.0042(17) 0.0115(17) -0.0019(14)
C43 0.034(2) 0.0274(18) 0.035(2) 0.0050(16) 0.0163(16) 0.0028(15)
C44 0.052(2) 0.051(2) 0.028(2) 0.0099(18) 0.0053(19) 0.0102(19)
C45 0.040(2) 0.0293(18) 0.050(2) 0.0108(18) 0.0131(18) 0.0061(17)
C46 0.037(2) 0.042(2) 0.067(3) -0.011(2) 0.003(2) -0.0046(18)
C47 0.026(2) 0.043(2) 0.064(3) 0.0007(19) 0.0046(19) 0.0012(16)
C48 0.053(2) 0.038(2) 0.046(2) 0.0055(18) 0.0241(19) 0.0106(18)
B1 0.031(2) 0.026(2) 0.033(2) -0.0021(18) 0.0092(18) -0.0035(17)
C49 0.037(2) 0.0253(17) 0.0231(19) 0.0038(15) 0.0085(15) -0.0047(15)
C50 0.039(2) 0.032(2) 0.027(2) 0.0024(16) 0.0050(16) -0.0017(16)
C51 0.053(2) 0.0318(19) 0.032(2) -0.0083(17) 0.0047(18) -0.0103(18)
C52 0.063(3) 0.0246(18) 0.039(2) -0.0046(17) 0.0172(19) 0.0027(18)
C53 0.044(2) 0.0272(19) 0.044(2) -0.0003(17) 0.0124(18) 0.0020(16)
C54 0.035(2) 0.0304(18) 0.032(2) -0.0001(16) 0.0066(15) -0.0028(16)
C55 0.0300(19) 0.0264(17) 0.029(2) -0.0022(15) 0.0122(15) 0.0041(14)
C56 0.042(2) 0.0290(18) 0.040(2) -0.0050(17) 0.0104(18) -0.0033(16)
C57 0.046(2) 0.036(2) 0.037(2) -0.0011(17) 0.0001(18) 0.0015(17)
C58 0.037(2) 0.045(2) 0.032(2) -0.0063(18) -0.0007(17) 0.0035(17)
C59 0.0320(19) 0.0346(19) 0.043(2) -0.0118(18) 0.0107(17) -0.0057(17)
C60 0.0328(19) 0.0286(18) 0.031(2) -0.0013(16) 0.0110(16) -0.0010(15)
C61 0.034(2) 0.0253(18) 0.031(2) -0.0058(15) 0.0001(16) -0.0008(15)
C62 0.038(2) 0.0281(18) 0.031(2) -0.0032(16) -0.0020(16) -0.0049(15)
C63 0.051(2) 0.036(2) 0.038(2) 0.0019(18) 0.0005(18) -0.0154(18)
C64 0.064(3) 0.036(2) 0.043(2) 0.0091(19) 0.003(2) -0.015(2)
C65 0.071(3) 0.031(2) 0.077(3) 0.011(2) 0.013(3) 0.007(2)
C66 0.057(3) 0.034(2) 0.064(3) 0.009(2) 0.023(2) 0.0000(19)
C67 0.036(2) 0.0217(18) 0.044(2) -0.0038(16) 0.0077(18) 0.0009(15)
C68 0.039(2) 0.048(2) 0.053(3) 0.004(2) 0.007(2) 0.0053(18)
C69 0.038(3) 0.057(3) 0.093(4) 0.011(3) -0.007(2) 0.006(2)
C70 0.032(2) 0.042(2) 0.112(4) 0.003(3) 0.021(3) 0.0002(19)
C71 0.043(2) 0.037(2) 0.081(3) 0.011(2) 0.030(2) 0.0048(19)
C72 0.039(2) 0.0260(17) 0.053(2) 0.0022(18) 0.0140(18) 0.0011(17)
B2 0.025(2) 0.028(2) 0.029(2) -0.0009(18) 0.0006(16) -0.0004(17)
C73 0.0258(19) 0.0330(19) 0.030(2) 0.0033(16) 0.0059(16) -0.0029(15)
C74 0.027(2) 0.041(2) 0.038(2) 0.0011(18) 0.0051(17) -0.0003(16)
C75 0.031(2) 0.055(2) 0.034(2) 0.0116(19) 0.0007(17) -0.0067(18)
C76 0.025(2) 0.048(2) 0.057(3) 0.023(2) 0.0042(19) -0.0005(17)
C77 0.030(2) 0.0344(19) 0.055(3) 0.0080(19) 0.0097(19) 0.0037(16)
C78 0.030(2) 0.037(2) 0.038(2) 0.0008(17) 0.0033(17) -0.0029(16)
C79 0.0297(19) 0.0332(18) 0.0193(18) -0.0025(15) 0.0036(15) -0.0023(15)
C80 0.034(2) 0.036(2) 0.037(2) 0.0027(17) 0.0039(17) -0.0024(16)
C81 0.044(2) 0.038(2) 0.040(2) 0.0032(18) 0.0053(18) 0.0043(18)
C82 0.060(3) 0.0310(19) 0.034(2) -0.0004(17) 0.0031(19) -0.0085(19)
C83 0.039(2) 0.048(2) 0.040(2) -0.0013(19) -0.0012(18) -0.0141(19)
C84 0.030(2) 0.038(2) 0.039(2) -0.0045(18) 0.0033(16) -0.0007(17)
C85 0.0273(19) 0.0212(16) 0.0293(19) -0.0009(14) 0.0043(15) -0.0003(14)
C86 0.0311(19) 0.0307(19) 0.037(2) -0.0025(16) 0.0049(16) -0.0046(15)
C87 0.045(2) 0.0286(19) 0.033(2) -0.0024(16) 0.0130(18) -0.0026(16)
C88 0.061(3) 0.0230(17) 0.029(2) -0.0026(16) 0.000(2) -0.0001(17)
C89 0.038(2) 0.037(2) 0.036(2) -0.0002(17) -0.0062(18) -0.0001(16)
C90 0.029(2) 0.0293(18) 0.036(2) -0.0007(16) 0.0032(16) 0.0054(15)
C91 0.0217(18) 0.0341(18) 0.0250(19) 0.0017(15) -0.0012(14) 0.0018(14)
C92 0.0251(18) 0.0393(19) 0.037(2) 0.0016(18) 0.0048(15) 0.0001(17)
C93 0.025(2) 0.040(2) 0.046(2) 0.0093(18) -0.0028(17) -0.0046(16)
C94 0.0245(19) 0.063(3) 0.036(2) 0.021(2) 0.0055(17) 0.0038(18)
C95 0.033(2) 0.058(2) 0.027(2) 0.0037(18) 0.0054(16) 0.0124(19)
C96 0.0314(19) 0.0389(19) 0.028(2) 0.0042(17) -0.0006(15) 0.0032(16)

loop_
_atom_type_symbol
_atom_type_description
_atom_type_scat_dispersion_real
_atom_type_scat_dispersion_imag
_atom_type_scat_source
C C 0.0033 0.0016 'International Tables Vol C Tables 4.2.6.8 and 6.1.1.4'
H H 0.0000 0.0000 'International Tables Vol C Tables 4.2.6.8 and 6.1.1.4'
N N 0.0061 0.0033 'International Tables Vol C Tables 4.2.6.8 and 6.1.1.4'
B B 0.0013 0.0007 'International Tables Vol C Tables 4.2.6.8 and 6.1.1.4'
V V 0.3005 0.5294 'International Tables Vol C Tables 4.2.6.8 and 6.1.1.4'

loop_
_geom_angle_atom_site_label_1
_geom_angle_atom_site_label_2
_geom_angle_atom_site_label_3
_geom_angle
N1 V1 C17 87.28(11)
N1 V1 C8 119.81(11)
C17 V1 C8 152.37(12)
N1 V1 C16 122.54(11)
C17 V1 C16 35.43(12)
C8 V1 C16 117.62(12)
N1 V1 C9 137.04(11)
C17 V1 C9 126.01(12)
C8 V1 C9 36.16(11)
C16 V1 C9 92.94(12)
N1 V1 C5 107.05(11)
C17 V1 C5 120.40(12)
C8 V1 C5 60.01(11)
C16 V1 C5 102.32(12)
C9 V1 C5 35.63(12)
N1 V1 C19 102.30(14)
C17 V1 C19 59.81(13)
C8 V1 C19 105.38(14)
C16 V1 C19 59.83(13)
C9 V1 C19 117.30(15)
C5 V1 C19 150.64(15)
N1 V1 C7 84.97(10)
C17 V1 C7 171.67(12)
C8 V1 C7 35.84(11)
C16 V1 C7 151.79(12)
C9 V1 C7 59.48(11)
C5 V1 C7 59.48(11)
C19 V1 C7 125.00(13)
N1 V1 C15 134.20(12)
C17 V1 C15 59.44(12)
C8 V1 C15 94.63(12)
C16 V1 C15 36.28(12)
C9 V1 C15 88.65(13)
C5 V1 C15 116.56(14)
C19 V1 C15 35.23(13)
C7 V1 C15 128.70(12)
N1 V1 C6 78.19(10)
C17 V1 C6 139.19(12)
C8 V1 C6 59.46(11)
C16 V1 C6 136.34(12)
C9 V1 C6 58.90(12)
C5 V1 C6 35.32(11)
C19 V1 C6 160.51(13)
C7 V1 C6 35.56(11)
C15 V1 C6 147.54(13)
N1 V1 C18 76.01(11)
C17 V1 C18 35.92(12)
C8 V1 C18 139.68(13)
C16 V1 C18 59.12(12)
C9 V1 C18 146.94(13)
C5 V1 C18 156.27(13)
C19 V1 C18 35.29(14)
C7 V1 C18 143.42(13)
C15 V1 C18 58.47(13)
C6 V1 C18 153.93(12)
C4 N1 C1 116.2(3)
C4 N1 V1 122.4(2)
C1 N1 V1 121.3(2)
C2 N2 C3 115.2(3)
N1 C1 C2 120.4(3)
N2 C2 C1 124.1(3)
N2 C3 C4 122.6(3)
N1 C4 C3 121.5(3)
C6 C5 C9 108.0(3)
C6 C5 C10 125.6(3)
C9 C5 C10 126.1(3)
C6 C5 V1 73.29(18)
C9 C5 V1 72.13(18)
C10 C5 V1 125.9(2)
C5 C6 C7 108.5(3)
C5 C6 C11 125.1(3)
C7 C6 C11 125.9(3)
C5 C6 V1 71.39(18)
C7 C6 V1 71.64(18)
C11 C6 V1 129.0(2)
C8 C7 C6 107.9(3)
C8 C7 C12 125.6(3)
C6 C7 C12 126.0(3)
C8 C7 V1 71.22(17)
C6 C7 V1 72.80(17)
C12 C7 V1 128.0(2)
C7 C8 C9 107.3(3)
C7 C8 C13 124.9(3)
C9 C8 C13 127.3(3)
C7 C8 V1 72.94(17)
C9 C8 V1 72.36(17)
C13 C8 V1 126.8(2)
C5 C9 C8 108.3(3)
C5 C9 C14 124.5(3)
C8 C9 C14 125.7(3)
C5 C9 V1 72.24(18)
C8 C9 V1 71.48(18)
C14 C9 V1 132.8(2)
C19 C15 C16 108.0(3)
C19 C15 C20 124.8(4)
C16 C15 C20 125.6(4)
C19 C15 V1 72.0(2)
C16 C15 V1 70.84(19)
C20 C15 V1 134.1(3)
C17 C16 C15 107.6(3)
C17 C16 C21 123.7(3)
C15 C16 C21 128.1(3)
C17 C16 V1 71.95(18)
C15 C16 V1 72.89(18)
C21 C16 V1 127.3(2)
C16 C17 C18 108.3(3)
C16 C17 C22 124.3(4)
C18 C17 C22 126.6(3)
C16 C17 V1 72.62(18)
C18 C17 V1 74.03(19)
C22 C17 V1 127.5(2)
C19 C18 C17 107.8(3)
C19 C18 C23 125.5(4)
C17 C18 C23 126.2(4)
C19 C18 V1 71.3(2)
C17 C18 V1 70.04(18)
C23 C18 V1 130.0(3)
C15 C19 C18 108.1(3)
C15 C19 C24 124.8(4)
C18 C19 C24 126.6(4)
C15 C19 V1 72.8(2)
C18 C19 V1 73.4(2)
C24 C19 V1 125.7(3)
N3 V2 C39 99.66(10)
N3 V2 C30 108.03(11)
C39 V2 C30 152.32(11)
N3 V2 C42 125.45(10)
C39 V2 C42 59.56(12)
C30 V2 C42 102.31(11)
N3 V2 C41 89.89(10)
C39 V2 C41 59.72(12)
C30 V2 C41 118.99(12)
C42 V2 C41 35.56(10)
N3 V2 C33 84.83(10)
C39 V2 C33 124.89(12)
C30 V2 C33 59.54(11)
C42 V2 C33 149.50(11)
C41 V2 C33 173.52(12)
N3 V2 C32 119.28(11)
C39 V2 C32 106.71(12)
C30 V2 C32 59.64(12)
C42 V2 C32 115.08(12)
C41 V2 C32 150.38(12)
C33 V2 C32 35.54(11)
N3 V2 C43 133.61(10)
C39 V2 C43 35.97(11)
C30 V2 C43 117.07(11)
C42 V2 C43 35.70(11)
C41 V2 C43 59.62(11)
C33 V2 C43 126.86(11)
C32 V2 C43 93.50(11)
N3 V2 C31 137.26(10)
C39 V2 C31 119.20(12)
C30 V2 C31 35.34(11)
C42 V2 C31 91.45(11)
C41 V2 C31 123.80(12)
C33 V2 C31 59.28(11)
C32 V2 C31 35.96(11)
C43 V2 C31 88.67(11)
N3 V2 C29 78.44(10)
C39 V2 C29 160.18(12)
C30 V2 C29 35.70(10)
C42 V2 C29 137.22(12)
C41 V2 C29 139.42(12)
C33 V2 C29 35.54(10)
C32 V2 C29 59.22(11)
C43 V2 C29 147.47(10)
C31 V2 C29 58.92(11)
N3 V2 C40 75.62(10)
C39 V2 C40 35.31(11)
C30 V2 C40 154.53(11)
C42 V2 C40 58.95(11)
C41 V2 C40 35.73(11)
C33 V2 C40 144.94(11)
C32 V2 C40 141.54(12)
C43 V2 C40 59.09(11)
C31 V2 C40 147.07(11)
C29 V2 C40 153.39(11)
C28 N3 C25 115.5(3)
C28 N3 V2 122.7(2)
C25 N3 V2 121.8(2)
C26 N4 C27 115.3(3)
N3 C25 C26 121.0(3)
N4 C26 C25 123.7(3)
N4 C27 C28 122.1(3)
N3 C28 C27 122.4(3)
C33 C29 C30 107.8(3)
C33 C29 C34 126.0(3)
C30 C29 C34 125.6(3)
C33 C29 V2 71.55(17)
C30 C29 V2 71.33(17)
C34 C29 V2 129.6(2)
C31 C30 C29 108.0(3)
C31 C30 C35 126.2(3)
C29 C30 C35 125.5(3)
C31 C30 V2 72.87(18)
C29 C30 V2 72.97(17)
C35 C30 V2 125.1(2)
C30 C31 C32 108.3(3)
C30 C31 C36 124.3(3)
C32 C31 C36 125.9(3)
C30 C31 V2 71.79(17)
C32 C31 V2 71.75(18)
C36 C31 V2 133.3(2)
C33 C32 C31 107.4(3)
C33 C32 C37 124.5(3)
C31 C32 C37 127.4(3)
C33 C32 V2 72.11(17)
C31 C32 V2 72.29(18)
C37 C32 V2 128.5(2)
C32 C33 C29 108.4(3)
C32 C33 C38 125.0(3)
C29 C33 C38 125.9(3)
C32 C33 V2 72.35(17)
C29 C33 V2 72.90(17)
C38 C33 V2 127.8(2)
C40 C39 C43 108.4(3)
C40 C39 C44 125.8(3)
C43 C39 C44 125.4(3)
C40 C39 V2 74.22(17)
C43 C39 V2 72.77(18)
C44 C39 V2 124.4(2)
C39 C40 C41 107.9(3)
C39 C40 C45 126.0(3)
C41 C40 C45 125.5(3)
C39 C40 V2 70.47(16)
C41 C40 V2 70.90(17)
C45 C40 V2 130.5(2)
C42 C41 C40 107.5(3)
C42 C41 C46 125.5(3)
C40 C41 C46 126.5(3)
C42 C41 V2 72.16(17)
C40 C41 V2 73.36(17)
C46 C41 V2 126.7(2)
C41 C42 C43 108.8(3)
C41 C42 C47 124.2(3)
C43 C42 C47 126.3(3)
C41 C42 V2 72.28(17)
C43 C42 V2 72.36(18)
C47 C42 V2 128.8(2)
C42 C43 C39 107.2(3)
C42 C43 C48 126.8(3)
C39 C43 C48 124.6(3)
C42 C43 V2 71.95(18)
C39 C43 V2 71.25(18)
C48 C43 V2 132.4(2)
C67 B1 C61 111.5(3)
C67 B1 C55 111.7(3)
C61 B1 C55 107.9(3)
C67 B1 C49 108.5(3)
C61 B1 C49 109.0(3)
C55 B1 C49 108.2(3)
C50 C49 C54 114.0(3)
C50 C49 B1 123.4(3)
C54 C49 B1 122.6(3)
C51 C50 C49 123.0(3)
C52 C51 C50 120.4(3)
C53 C52 C51 119.0(3)
C52 C53 C54 119.7(3)
C53 C54 C49 123.8(3)
C56 C55 C60 114.3(3)
C56 C55 B1 122.4(3)
C60 C55 B1 123.0(3)
C57 C56 C55 123.4(3)
C58 C57 C56 120.3(3)
C59 C58 C57 119.3(3)
C58 C59 C60 119.7(3)
C59 C60 C55 122.9(3)
C66 C61 C62 114.3(3)
C66 C61 B1 123.7(3)
C62 C61 B1 121.8(3)
C63 C62 C61 123.7(3)
C64 C63 C62 119.1(4)
C63 C64 C65 119.3(3)
C66 C65 C64 120.2(4)
C65 C66 C61 123.3(4)
C72 C67 C68 114.1(3)
C72 C67 B1 124.2(3)
C68 C67 B1 121.6(3)
C69 C68 C67 123.8(4)
C68 C69 C70 119.6(4)
C71 C70 C69 118.9(4)
C70 C71 C72 119.9(4)
C67 C72 C71 123.7(4)
C85 B2 C73 112.0(3)
C85 B2 C79 103.3(2)
C73 B2 C79 111.4(3)
C85 B2 C91 113.3(3)
C73 B2 C91 104.0(2)
C79 B2 C91 113.2(3)
C78 C73 C74 115.0(3)
C78 C73 B2 123.7(3)
C74 C73 B2 121.0(3)
C75 C74 C73 123.4(3)
C76 C75 C74 119.6(3)
C77 C76 C75 119.2(3)
C76 C77 C78 120.5(3)
C77 C78 C73 122.2(3)
C84 C79 C80 115.0(3)
C84 C79 B2 123.1(3)
C80 C79 B2 121.6(3)
C81 C80 C79 123.1(3)
C82 C81 C80 120.1(3)
C83 C82 C81 118.8(3)
C82 C83 C84 120.4(3)
C79 C84 C83 122.7(3)
C90 C85 C86 114.3(3)
C90 C85 B2 123.8(3)
C86 C85 B2 121.5(3)
C87 C86 C85 123.3(3)
C88 C87 C86 120.2(3)
C87 C88 C89 118.8(3)
C90 C89 C88 120.1(3)
C89 C90 C85 123.3(3)
C96 C91 C92 115.3(3)
C96 C91 B2 123.1(3)
C92 C91 B2 121.2(3)
C93 C92 C91 122.0(3)
C94 C93 C92 120.7(3)
C95 C94 C93 118.3(3)
C94 C95 C96 120.4(3)
C91 C96 C95 123.1(3)
C99 C98 C97 109.42(10)
C98 C99 C100 109.40(10)
C99 C100 C101 109.33(10)
C100 C101 C102 109.23(10)
C103 C104 C105 109.22(10)
C106 C105 C104 109.31(10)
C105 C106 C107 109.45(10)
C106 C107 C108 109.34(10)

loop_
_geom_bond_atom_site_label_1
_geom_bond_atom_site_label_2
_geom_bond_distance
V1 N1 2.145(3)
V1 C17 2.302(3)
V1 C8 2.307(3)
V1 C16 2.311(3)
V1 C9 2.318(3)
V1 C5 2.320(3)
V1 C19 2.327(4)
V1 C7 2.329(3)
V1 C15 2.338(3)
V1 C6 2.345(3)
V1 C18 2.355(3)
N1 C4 1.338(4)
N1 C1 1.358(4)
N2 C2 1.324(4)
N2 C3 1.333(4)
C1 C2 1.388(5)
C3 C4 1.401(5)
C5 C6 1.415(4)
C5 C9 1.419(5)
C5 C10 1.515(5)
C6 C7 1.427(4)
C6 C11 1.503(5)
C7 C8 1.427(4)
C7 C12 1.498(4)
C8 C9 1.435(4)
C8 C13 1.500(4)
C9 C14 1.506(4)
C15 C19 1.412(5)
C15 C16 1.447(5)
C15 C20 1.502(5)
C16 C17 1.404(5)
C16 C21 1.512(5)
C17 C18 1.437(5)
C17 C22 1.502(5)
C18 C19 1.419(5)
C18 C23 1.498(5)
C19 C24 1.513(5)
V2 N3 2.158(2)
V2 C39 2.302(3)
V2 C30 2.315(3)
V2 C42 2.316(3)
V2 C41 2.318(3)
V2 C33 2.318(3)
V2 C32 2.321(3)
V2 C43 2.322(3)
V2 C31 2.329(3)
V2 C29 2.336(3)
V2 C40 2.350(3)
N3 C28 1.341(4)
N3 C25 1.350(4)
N4 C26 1.322(4)
N4 C27 1.341(4)
C25 C26 1.395(4)
C27 C28 1.393(4)
C29 C33 1.421(4)
C29 C30 1.426(4)
C29 C34 1.501(4)
C30 C31 1.409(4)
C30 C35 1.509(5)
C31 C32 1.436(5)
C31 C36 1.517(4)
C32 C33 1.416(4)
C32 C37 1.500(5)
C33 C38 1.518(4)
C39 C40 1.412(4)
C39 C43 1.428(4)
C39 C44 1.514(5)
C40 C41 1.433(4)
C40 C45 1.502(4)
C41 C42 1.415(4)
C41 C46 1.508(5)
C42 C43 1.422(5)
C42 C47 1.516(4)
C43 C48 1.508(4)
B1 C67 1.648(5)
B1 C61 1.653(5)
B1 C55 1.654(5)
B1 C49 1.658(4)
C49 C50 1.404(4)
C49 C54 1.418(4)
C50 C51 1.396(4)
C51 C52 1.387(5)
C52 C53 1.385(5)
C53 C54 1.387(4)
C55 C56 1.407(4)
C55 C60 1.410(4)
C56 C57 1.385(5)
C57 C58 1.381(4)
C58 C59 1.380(4)
C59 C60 1.407(4)
C61 C66 1.401(4)
C61 C62 1.402(4)
C62 C63 1.400(4)
C63 C64 1.381(5)
C64 C65 1.384(5)
C65 C66 1.384(5)
C67 C72 1.399(4)
C67 C68 1.408(5)
C68 C69 1.389(5)
C69 C70 1.397(6)
C70 C71 1.383(6)
C71 C72 1.400(4)
B2 C85 1.650(5)
B2 C73 1.651(5)
B2 C79 1.652(5)
B2 C91 1.657(5)
C73 C78 1.402(4)
C73 C74 1.404(4)
C74 C75 1.389(4)
C75 C76 1.386(5)
C76 C77 1.376(5)
C77 C78 1.401(4)
C79 C84 1.399(4)
C79 C80 1.405(4)
C80 C81 1.393(4)
C81 C82 1.386(5)
C82 C83 1.383(5)
C83 C84 1.401(4)
C85 C90 1.399(4)
C85 C86 1.413(4)
C86 C87 1.382(4)
C87 C88 1.380(5)
C88 C89 1.393(5)
C89 C90 1.386(5)
C91 C96 1.393(4)
C91 C92 1.409(4)
C92 C93 1.401(4)
C93 C94 1.395(5)
C94 C95 1.376(5)
C95 C96 1.402(4)
C97 C98 1.5399(10)
C98 C99 1.5393(10)
C99 C100 1.5399(10)
C100 C101 1.5410(10)
C101 C102 1.5413(10)
C103 C104 1.5409(10)
C104 C105 1.5412(10)
C105 C106 1.5398(10)
C106 C107 1.5400(10)
C107 C108 1.5406(10)

loop_
_geom_torsion_atom_site_label_1
_geom_torsion_atom_site_label_2
_geom_torsion_atom_site_label_3
_geom_torsion_atom_site_label_4
_geom_torsion
C17 V1 N1 C4 -60.2(3)
C8 V1 N1 C4 125.6(2)
C16 V1 N1 C4 -56.6(3)
C9 V1 N1 C4 84.2(3)
C5 V1 N1 C4 60.8(3)
C19 V1 N1 C4 -118.5(3)
C7 V1 N1 C4 116.8(3)
C15 V1 N1 C4 -101.1(3)
C6 V1 N1 C4 81.4(2)
C18 V1 N1 C4 -94.7(3)
C17 V1 N1 C1 116.2(2)
C8 V1 N1 C1 -58.0(3)
C16 V1 N1 C1 119.8(2)
C9 V1 N1 C1 -99.4(3)
C5 V1 N1 C1 -122.8(2)
C19 V1 N1 C1 57.9(2)
C7 V1 N1 C1 -66.8(2)
C15 V1 N1 C1 75.4(3)
C6 V1 N1 C1 -102.1(2)
C18 V1 N1 C1 81.7(2)
C4 N1 C1 C2 0.1(4)
V1 N1 C1 C2 -176.5(2)
C3 N2 C2 C1 -1.7(5)
N1 C1 C2 N2 1.3(5)
C2 N2 C3 C4 0.8(5)
C1 N1 C4 C3 -1.0(4)
V1 N1 C4 C3 175.6(2)
N2 C3 C4 N1 0.6(5)
N1 V1 C5 C6 36.6(2)
C17 V1 C5 C6 133.62(19)
C8 V1 C5 C6 -78.4(2)
C16 V1 C5 C6 166.59(19)
C9 V1 C5 C6 -115.8(3)
C19 V1 C5 C6 -144.8(3)
C7 V1 C5 C6 -36.72(18)
C15 V1 C5 C6 -157.83(19)
C18 V1 C5 C6 130.6(3)
N1 V1 C5 C9 152.39(19)
C17 V1 C5 C9 -110.6(2)
C8 V1 C5 C9 37.35(18)
C16 V1 C5 C9 -77.6(2)
C19 V1 C5 C9 -29.0(4)
C7 V1 C5 C9 79.1(2)
C15 V1 C5 C9 -42.0(2)
C6 V1 C5 C9 115.8(3)
C18 V1 C5 C9 -113.6(3)
N1 V1 C5 C10 -85.6(3)
C17 V1 C5 C10 11.4(4)
C8 V1 C5 C10 159.4(4)
C16 V1 C5 C10 44.4(3)
C9 V1 C5 C10 122.0(4)
C19 V1 C5 C10 93.0(4)
C7 V1 C5 C10 -158.9(4)
C15 V1 C5 C10 80.0(3)
C6 V1 C5 C10 -122.2(4)
C18 V1 C5 C10 8.4(5)
C9 C5 C6 C7 -1.8(4)
C10 C5 C6 C7 -175.0(3)
V1 C5 C6 C7 62.4(2)
C9 C5 C6 C11 170.6(3)
C10 C5 C6 C11 -2.6(5)
V1 C5 C6 C11 -125.2(3)
C9 C5 C6 V1 -64.3(2)
C10 C5 C6 V1 122.6(3)
N1 V1 C6 C5 -144.4(2)
C17 V1 C6 C5 -72.8(3)
C8 V1 C6 C5 80.1(2)
C16 V1 C6 C5 -19.2(3)
C9 V1 C6 C5 37.78(19)
C19 V1 C6 C5 122.1(4)
C7 V1 C6 C5 117.7(3)
C15 V1 C6 C5 39.0(3)
C18 V1 C6 C5 -135.9(3)
N1 V1 C6 C7 97.96(19)
C17 V1 C6 C7 169.5(2)
C8 V1 C6 C7 -37.51(18)
C16 V1 C6 C7 -136.8(2)
C9 V1 C6 C7 -79.9(2)
C5 V1 C6 C7 -117.7(3)
C19 V1 C6 C7 4.4(5)
C15 V1 C6 C7 -78.7(3)
C18 V1 C6 C7 106.4(3)
N1 V1 C6 C11 -23.8(3)
C17 V1 C6 C11 47.8(4)
C8 V1 C6 C11 -159.3(4)
C16 V1 C6 C11 101.4(3)
C9 V1 C6 C11 158.4(4)
C5 V1 C6 C11 120.6(4)
C19 V1 C6 C11 -117.3(5)
C7 V1 C6 C11 -121.8(4)
C15 V1 C6 C11 159.5(3)
C18 V1 C6 C11 -15.3(5)
C5 C6 C7 C8 0.7(3)
C11 C6 C7 C8 -171.6(3)
V1 C6 C7 C8 63.0(2)
C5 C6 C7 C12 172.9(3)
C11 C6 C7 C12 0.5(5)
V1 C6 C7 C12 -124.9(3)
C5 C6 C7 V1 -62.3(2)
C11 C6 C7 V1 125.4(3)
N1 V1 C7 C8 166.9(2)
C16 V1 C7 C8 -25.0(4)
C9 V1 C7 C8 -38.32(19)
C5 V1 C7 C8 -79.9(2)
C19 V1 C7 C8 65.4(2)
C15 V1 C7 C8 21.2(3)
C6 V1 C7 C8 -116.4(3)
C18 V1 C7 C8 108.6(3)
N1 V1 C7 C6 -76.70(19)
C8 V1 C7 C6 116.4(3)
C16 V1 C7 C6 91.4(3)
C9 V1 C7 C6 78.1(2)
C5 V1 C7 C6 36.47(18)
C19 V1 C7 C6 -178.2(2)
C15 V1 C7 C6 137.6(2)
C18 V1 C7 C6 -135.0(2)
N1 V1 C7 C12 46.0(3)
C8 V1 C7 C12 -120.9(4)
C16 V1 C7 C12 -146.0(3)
C9 V1 C7 C12 -159.2(3)
C5 V1 C7 C12 159.1(3)
C19 V1 C7 C12 -55.5(4)
C15 V1 C7 C12 -99.7(3)
C6 V1 C7 C12 122.7(4)
C18 V1 C7 C12 -12.3(4)
C6 C7 C8 C9 0.6(3)
C12 C7 C8 C9 -171.5(3)
V1 C7 C8 C9 64.7(2)
C6 C7 C8 C13 172.6(3)
C12 C7 C8 C13 0.4(5)
V1 C7 C8 C13 -123.4(3)
C6 C7 C8 V1 -64.0(2)
C12 C7 C8 V1 123.8(3)
N1 V1 C8 C7 -15.1(2)
C17 V1 C8 C7 177.4(3)
C16 V1 C8 C7 166.95(19)
C9 V1 C8 C7 115.1(3)
C5 V1 C8 C7 78.3(2)
C19 V1 C8 C7 -129.4(2)
C15 V1 C8 C7 -163.6(2)
C6 V1 C8 C7 37.21(18)
C18 V1 C8 C7 -119.2(2)
N1 V1 C8 C9 -130.21(19)
C17 V1 C8 C9 62.3(3)
C16 V1 C8 C9 51.8(2)
C5 V1 C8 C9 -36.80(19)
C19 V1 C8 C9 115.4(2)
C7 V1 C8 C9 -115.1(3)
C15 V1 C8 C9 81.3(2)
C6 V1 C8 C9 -77.9(2)
C18 V1 C8 C9 125.7(2)
N1 V1 C8 C13 106.1(3)
C17 V1 C8 C13 -61.5(4)
C16 V1 C8 C13 -71.9(3)
C9 V1 C8 C13 -123.7(4)
C5 V1 C8 C13 -160.5(3)
C19 V1 C8 C13 -8.3(3)
C7 V1 C8 C13 121.1(4)
C15 V1 C8 C13 -42.4(3)
C6 V1 C8 C13 158.3(3)
C18 V1 C8 C13 1.9(4)
C6 C5 C9 C8 2.2(4)
C10 C5 C9 C8 175.4(3)
V1 C5 C9 C8 -62.8(2)
C6 C5 C9 C14 -164.7(3)
C10 C5 C9 C14 8.4(5)
V1 C5 C9 C14 130.2(3)
C6 C5 C9 V1 65.0(2)
C10 C5 C9 V1 -121.9(3)
C7 C8 C9 C5 -1.8(4)
C13 C8 C9 C5 -173.4(3)
V1 C8 C9 C5 63.3(2)
C7 C8 C9 C14 165.0(3)
C13 C8 C9 C14 -6.7(5)
V1 C8 C9 C14 -129.9(3)
C7 C8 C9 V1 -65.1(2)
C13 C8 C9 V1 123.3(3)
N1 V1 C9 C5 -40.6(3)
C17 V1 C9 C5 93.4(2)
C8 V1 C9 C5 -117.1(3)
C16 V1 C9 C5 107.2(2)
C19 V1 C9 C5 164.49(19)
C7 V1 C9 C5 -79.1(2)
C15 V1 C9 C5 143.2(2)
C6 V1 C9 C5 -37.44(18)
C18 V1 C9 C5 137.5(3)
N1 V1 C9 C8 76.5(2)
C17 V1 C9 C8 -149.51(19)
C16 V1 C9 C8 -135.8(2)
C5 V1 C9 C8 117.1(3)
C19 V1 C9 C8 -78.4(2)
C7 V1 C9 C8 37.98(18)
C15 V1 C9 C8 -99.7(2)
C6 V1 C9 C8 79.6(2)
C18 V1 C9 C8 -105.4(3)
N1 V1 C9 C14 -161.5(3)
C17 V1 C9 C14 -27.6(4)
C8 V1 C9 C14 122.0(4)
C16 V1 C9 C14 -13.8(4)
C5 V1 C9 C14 -121.0(4)
C19 V1 C9 C14 43.5(4)
C7 V1 C9 C14 159.9(4)
C15 V1 C9 C14 22.2(4)
C6 V1 C9 C14 -158.4(4)
C18 V1 C9 C14 16.5(5)
N1 V1 C15 C19 -30.5(3)
C17 V1 C15 C19 -79.9(2)
C8 V1 C15 C19 110.3(2)
C16 V1 C15 C19 -117.2(3)
C9 V1 C15 C19 146.0(2)
C5 V1 C15 C19 168.9(2)
C7 V1 C15 C19 98.0(2)
C6 V1 C15 C19 145.0(3)
C18 V1 C15 C19 -37.7(2)
N1 V1 C15 C16 86.7(2)
C17 V1 C15 C16 37.4(2)
C8 V1 C15 C16 -132.5(2)
C9 V1 C15 C16 -96.8(2)
C5 V1 C15 C16 -73.9(2)
C19 V1 C15 C16 117.2(3)
C7 V1 C15 C16 -144.77(19)
C6 V1 C15 C16 -97.8(3)
C18 V1 C15 C16 79.5(2)
N1 V1 C15 C20 -151.8(4)
C17 V1 C15 C20 158.8(5)
C8 V1 C15 C20 -11.1(4)
C16 V1 C15 C20 121.4(5)
C9 V1 C15 C20 24.6(4)
C5 V1 C15 C20 47.6(5)
C19 V1 C15 C20 -121.4(5)
C7 V1 C15 C20 -23.3(5)
C6 V1 C15 C20 23.6(6)
C18 V1 C15 C20 -159.0(5)
C19 C15 C16 C17 -1.3(4)
C20 C15 C16 C17 164.9(3)
V1 C15 C16 C17 -64.0(2)
C19 C15 C16 C21 -172.8(3)
C20 C15 C16 C21 -6.7(6)
V1 C15 C16 C21 124.4(3)
C19 C15 C16 V1 62.8(2)
C20 C15 C16 V1 -131.1(4)
N1 V1 C16 C17 -6.2(3)
C8 V1 C16 C17 171.7(2)
C9 V1 C16 C17 -160.6(2)
C5 V1 C16 C17 -125.9(2)
C19 V1 C16 C17 79.3(2)
C7 V1 C16 C17 -172.1(2)
C15 V1 C16 C17 115.7(3)
C6 V1 C16 C17 -114.7(2)
C18 V1 C16 C17 38.1(2)
N1 V1 C16 C15 -121.9(2)
C17 V1 C16 C15 -115.7(3)
C8 V1 C16 C15 56.0(2)
C9 V1 C16 C15 83.7(2)
C5 V1 C16 C15 118.4(2)
C19 V1 C16 C15 -36.4(2)
C7 V1 C16 C15 72.3(3)
C6 V1 C16 C15 129.6(2)
C18 V1 C16 C15 -77.6(2)
N1 V1 C16 C21 112.9(3)
C17 V1 C16 C21 119.1(4)
C8 V1 C16 C21 -69.2(3)
C9 V1 C16 C21 -41.5(3)
C5 V1 C16 C21 -6.8(3)
C19 V1 C16 C21 -161.6(4)
C7 V1 C16 C21 -53.0(5)
C15 V1 C16 C21 -125.2(4)
C6 V1 C16 C21 4.4(4)
C18 V1 C16 C21 157.2(4)
C15 C16 C17 C18 -1.3(4)
C21 C16 C17 C18 170.7(3)
V1 C16 C17 C18 -66.0(2)
C15 C16 C17 C22 -171.4(3)
C21 C16 C17 C22 0.6(5)
V1 C16 C17 C22 124.0(3)
C15 C16 C17 V1 64.7(2)
C21 C16 C17 V1 -123.3(3)
N1 V1 C17 C16 174.7(2)
C8 V1 C17 C16 -16.1(4)
C9 V1 C17 C16 24.2(3)
C5 V1 C17 C16 66.5(2)
C19 V1 C17 C16 -79.3(2)
C15 V1 C17 C16 -38.3(2)
C6 V1 C17 C16 106.4(2)
C18 V1 C17 C16 -115.6(3)
N1 V1 C17 C18 -69.7(2)
C8 V1 C17 C18 99.5(3)
C16 V1 C17 C18 115.6(3)
C9 V1 C17 C18 139.7(2)
C5 V1 C17 C18 -177.9(2)
C19 V1 C17 C18 36.2(2)
C15 V1 C17 C18 77.3(2)
C6 V1 C17 C18 -138.1(2)
N1 V1 C17 C22 54.5(3)
C8 V1 C17 C22 -136.3(3)
C16 V1 C17 C22 -120.3(4)
C9 V1 C17 C22 -96.1(4)
C5 V1 C17 C22 -53.7(4)
C19 V1 C17 C22 160.4(4)
C15 V1 C17 C22 -158.5(4)
C6 V1 C17 C22 -13.9(4)
C18 V1 C17 C22 124.2(4)
C16 C17 C18 C19 3.4(4)
C22 C17 C18 C19 173.2(3)
V1 C17 C18 C19 -61.6(2)
C16 C17 C18 C23 -169.4(3)
C22 C17 C18 C23 0.3(6)
V1 C17 C18 C23 125.5(4)
C16 C17 C18 V1 65.1(2)
C22 C17 C18 V1 -125.2(3)
N1 V1 C18 C19 -137.1(2)
C17 V1 C18 C19 117.8(3)
C8 V1 C18 C19 -17.2(3)
C16 V1 C18 C19 80.3(2)
C9 V1 C18 C19 44.3(4)
C5 V1 C18 C19 122.3(4)
C7 V1 C18 C19 -76.2(3)
C15 V1 C18 C19 37.6(2)
C6 V1 C18 C19 -145.6(3)
N1 V1 C18 C17 105.1(2)
C8 V1 C18 C17 -135.0(2)
C16 V1 C18 C17 -37.5(2)
C9 V1 C18 C17 -73.5(3)
C5 V1 C18 C17 4.5(4)
C19 V1 C18 C17 -117.8(3)
C7 V1 C18 C17 165.9(2)
C15 V1 C18 C17 -80.2(2)
C6 V1 C18 C17 96.6(3)
N1 V1 C18 C23 -16.0(4)
C17 V1 C18 C23 -121.1(5)
C8 V1 C18 C23 103.9(4)
C16 V1 C18 C23 -158.6(5)
C9 V1 C18 C23 165.4(4)
C5 V1 C18 C23 -116.6(5)
C19 V1 C18 C23 121.1(5)
C7 V1 C18 C23 44.9(5)
C15 V1 C18 C23 158.7(5)
C6 V1 C18 C23 -24.5(6)
C16 C15 C19 C18 3.4(4)
C20 C15 C19 C18 -162.9(3)
V1 C15 C19 C18 65.4(2)
C16 C15 C19 C24 176.0(3)
C20 C15 C19 C24 9.7(6)
V1 C15 C19 C24 -122.0(4)
C16 C15 C19 V1 -62.0(2)
C20 C15 C19 V1 131.6(3)
C17 C18 C19 C15 -4.2(4)
C23 C18 C19 C15 168.7(3)
V1 C18 C19 C15 -65.0(2)
C17 C18 C19 C24 -176.6(3)
C23 C18 C19 C24 -3.7(6)
V1 C18 C19 C24 122.5(4)
C17 C18 C19 V1 60.8(2)
C23 C18 C19 V1 -126.3(4)
N1 V1 C19 C15 158.2(2)
C17 V1 C19 C15 78.7(2)
C8 V1 C19 C15 -75.9(2)
C16 V1 C19 C15 37.5(2)
C9 V1 C19 C15 -39.0(3)
C5 V1 C19 C15 -20.5(4)
C7 V1 C19 C15 -109.4(2)
C6 V1 C19 C15 -112.5(4)
C18 V1 C19 C15 115.6(3)
N1 V1 C19 C18 42.6(2)
C17 V1 C19 C18 -36.9(2)
C8 V1 C19 C18 168.6(2)
C16 V1 C19 C18 -78.1(2)
C9 V1 C19 C18 -154.6(2)
C5 V1 C19 C18 -136.1(3)
C7 V1 C19 C18 135.0(2)
C15 V1 C19 C18 -115.6(3)
C6 V1 C19 C18 131.9(4)
N1 V1 C19 C24 -80.9(4)
C17 V1 C19 C24 -160.4(5)
C8 V1 C19 C24 45.0(4)
C16 V1 C19 C24 158.4(5)
C9 V1 C19 C24 81.9(4)
C5 V1 C19 C24 100.4(4)
C7 V1 C19 C24 11.5(5)
C15 V1 C19 C24 120.9(5)
C6 V1 C19 C24 8.4(7)
C18 V1 C19 C24 -123.5(5)
C39 V2 N3 C28 -118.9(2)
C30 V2 N3 C28 60.9(2)
C42 V2 N3 C28 -59.5(3)
C41 V2 N3 C28 -59.7(2)
C33 V2 N3 C28 116.6(2)
C32 V2 N3 C28 125.7(2)
C43 V2 N3 C28 -105.2(3)
C31 V2 N3 C28 85.2(3)
C29 V2 N3 C28 81.2(2)
C40 V2 N3 C28 -92.8(2)
C39 V2 N3 C25 60.0(2)
C30 V2 N3 C25 -120.1(2)
C42 V2 N3 C25 119.4(2)
C41 V2 N3 C25 119.2(2)
C33 V2 N3 C25 -64.5(2)
C32 V2 N3 C25 -55.4(3)
C43 V2 N3 C25 73.7(3)
C31 V2 N3 C25 -95.9(3)
C29 V2 N3 C25 -99.9(2)
C40 V2 N3 C25 86.1(2)
C28 N3 C25 C26 -1.0(4)
V2 N3 C25 C26 -179.9(2)
C27 N4 C26 C25 -1.1(5)
N3 C25 C26 N4 2.4(5)
C26 N4 C27 C28 -1.6(5)
C25 N3 C28 C27 -1.6(4)
V2 N3 C28 C27 177.3(2)
N4 C27 C28 N3 3.1(5)
N3 V2 C29 C33 97.36(18)
C39 V2 C29 C33 10.9(4)
C30 V2 C29 C33 -117.0(3)
C42 V2 C29 C33 -132.0(2)
C41 V2 C29 C33 173.38(18)
C32 V2 C29 C33 -37.30(17)
C43 V2 C29 C33 -74.0(3)
C31 V2 C29 C33 -79.48(19)
C40 V2 C29 C33 110.5(3)
N3 V2 C29 C30 -145.7(2)
C39 V2 C29 C30 127.9(3)
C42 V2 C29 C30 -15.1(3)
C41 V2 C29 C30 -69.6(2)
C33 V2 C29 C30 117.0(3)
C32 V2 C29 C30 79.7(2)
C43 V2 C29 C30 43.0(3)
C31 V2 C29 C30 37.49(18)
C40 V2 C29 C30 -132.6(3)
N3 V2 C29 C34 -24.5(3)
C39 V2 C29 C34 -110.9(4)
C30 V2 C29 C34 121.2(4)
C42 V2 C29 C34 106.1(3)
C41 V2 C29 C34 51.6(4)
C33 V2 C29 C34 -121.8(4)
C32 V2 C29 C34 -159.1(3)
C43 V2 C29 C34 164.2(3)
C31 V2 C29 C34 158.7(3)
C40 V2 C29 C34 -11.4(5)
C33 C29 C30 C31 -2.3(3)
C34 C29 C30 C31 169.2(3)
V2 C29 C30 C31 -64.9(2)
C33 C29 C30 C35 -176.0(3)
C34 C29 C30 C35 -4.5(5)
V2 C29 C30 C35 121.3(3)
C33 C29 C30 V2 62.6(2)
C34 C29 C30 V2 -125.8(3)
N3 V2 C30 C31 151.20(18)
C39 V2 C30 C31 -29.2(3)
C42 V2 C30 C31 -74.7(2)
C41 V2 C30 C31 -108.5(2)
C33 V2 C30 C31 78.7(2)
C32 V2 C30 C31 37.28(18)
C43 V2 C30 C31 -40.0(2)
C29 V2 C30 C31 115.7(3)
C40 V2 C30 C31 -114.4(3)
N3 V2 C30 C29 35.5(2)
C39 V2 C30 C29 -144.9(2)
C42 V2 C30 C29 169.59(18)
C41 V2 C30 C29 135.79(18)
C33 V2 C30 C29 -36.94(17)
C32 V2 C30 C29 -78.39(19)
C43 V2 C30 C29 -155.69(18)
C31 V2 C30 C29 -115.7(3)
C40 V2 C30 C29 129.9(3)
N3 V2 C30 C35 -86.2(3)
C39 V2 C30 C35 93.4(4)
C42 V2 C30 C35 47.8(3)
C41 V2 C30 C35 14.0(3)
C33 V2 C30 C35 -158.7(3)
C32 V2 C30 C35 159.8(3)
C43 V2 C30 C35 82.5(3)
C31 V2 C30 C35 122.6(4)
C29 V2 C30 C35 -121.8(4)
C40 V2 C30 C35 8.1(5)
C29 C30 C31 C32 2.1(4)
C35 C30 C31 C32 175.8(3)
V2 C30 C31 C32 -62.9(2)
C29 C30 C31 C36 -164.5(3)
C35 C30 C31 C36 9.2(5)
V2 C30 C31 C36 130.5(3)
C29 C30 C31 V2 65.0(2)
C35 C30 C31 V2 -121.3(3)
N3 V2 C31 C30 -42.4(3)
C39 V2 C31 C30 164.96(18)
C42 V2 C31 C30 109.5(2)
C41 V2 C31 C30 93.7(2)
C33 V2 C31 C30 -79.6(2)
C32 V2 C31 C30 -117.1(3)
C43 V2 C31 C30 145.1(2)
C29 V2 C31 C30 -37.89(17)
C40 V2 C31 C30 133.9(2)
N3 V2 C31 C32 74.7(3)
C39 V2 C31 C32 -77.9(2)
C30 V2 C31 C32 117.1(3)
C42 V2 C31 C32 -133.4(2)
C41 V2 C31 C32 -149.18(19)
C33 V2 C31 C32 37.56(18)
C43 V2 C31 C32 -97.8(2)
C29 V2 C31 C32 79.2(2)
C40 V2 C31 C32 -109.0(3)
N3 V2 C31 C36 -162.8(3)
C39 V2 C31 C36 44.6(4)
C30 V2 C31 C36 -120.4(5)
C42 V2 C31 C36 -10.9(4)
C41 V2 C31 C36 -26.7(4)
C33 V2 C31 C36 160.0(4)
C32 V2 C31 C36 122.5(5)
C43 V2 C31 C36 24.7(4)
C29 V2 C31 C36 -158.3(4)
C40 V2 C31 C36 13.5(5)
C30 C31 C32 C33 -1.1(4)
C36 C31 C32 C33 165.2(3)
V2 C31 C32 C33 -64.0(2)
C30 C31 C32 C37 -171.8(3)
C36 C31 C32 C37 -5.4(5)
V2 C31 C32 C37 125.3(4)
C30 C31 C32 V2 62.9(2)
C36 C31 C32 V2 -130.7(3)
N3 V2 C32 C33 -15.7(2)
C39 V2 C32 C33 -127.39(19)
C30 V2 C32 C33 79.0(2)
C42 V2 C32 C33 168.94(18)
C41 V2 C32 C33 175.1(2)
C43 V2 C32 C33 -161.48(19)
C31 V2 C32 C33 115.6(3)
C29 V2 C32 C33 37.30(17)
C40 V2 C32 C33 -120.1(2)
N3 V2 C32 C31 -131.37(19)
C39 V2 C32 C31 117.0(2)
C30 V2 C32 C31 -36.62(18)
C42 V2 C32 C31 53.3(2)
C41 V2 C32 C31 59.5(3)
C33 V2 C32 C31 -115.6(3)
C43 V2 C32 C31 82.9(2)
C29 V2 C32 C31 -78.3(2)
C40 V2 C32 C31 124.3(2)
N3 V2 C32 C37 104.6(3)
C39 V2 C32 C37 -7.1(4)
C30 V2 C32 C37 -160.7(4)
C42 V2 C32 C37 -70.7(4)
C41 V2 C32 C37 -64.6(4)
C33 V2 C32 C37 120.3(4)
C43 V2 C32 C37 -41.2(3)
C31 V2 C32 C37 -124.1(4)
C29 V2 C32 C37 157.6(4)
C40 V2 C32 C37 0.2(4)
C31 C32 C33 C29 -0.3(3)
C37 C32 C33 C29 170.7(3)
V2 C32 C33 C29 -64.5(2)
C31 C32 C33 C38 -171.6(3)
C37 C32 C33 C38 -0.7(5)
V2 C32 C33 C38 124.2(3)
C31 C32 C33 V2 64.2(2)
C37 C32 C33 V2 -124.9(3)
C30 C29 C33 C32 1.6(3)
C34 C29 C33 C32 -169.9(3)
V2 C29 C33 C32 64.1(2)
C30 C29 C33 C38 172.8(3)
C34 C29 C33 C38 1.3(5)
V2 C29 C33 C38 -124.7(3)
C30 C29 C33 V2 -62.5(2)
C34 C29 C33 V2 126.0(3)
N3 V2 C33 C32 166.3(2)
C39 V2 C33 C32 68.1(2)
C30 V2 C33 C32 -79.3(2)
C42 V2 C33 C32 -20.0(3)
C43 V2 C33 C32 23.3(2)
C31 V2 C33 C32 -38.02(19)
C29 V2 C33 C32 -116.4(3)
C40 V2 C33 C32 110.5(2)
N3 V2 C33 C29 -77.32(18)
C39 V2 C33 C29 -175.50(16)
C30 V2 C33 C29 37.11(17)
C42 V2 C33 C29 96.4(3)
C32 V2 C33 C29 116.4(3)
C43 V2 C33 C29 139.76(18)
C31 V2 C33 C29 78.40(19)
C40 V2 C33 C29 -133.1(2)
N3 V2 C33 C38 45.2(3)
C39 V2 C33 C38 -52.9(3)
C30 V2 C33 C38 159.7(3)
C42 V2 C33 C38 -141.0(3)
C32 V2 C33 C38 -121.0(4)
C43 V2 C33 C38 -97.7(3)
C31 V2 C33 C38 -159.0(3)
C29 V2 C33 C38 122.6(4)
C40 V2 C33 C38 -10.5(4)
N3 V2 C39 C40 47.5(2)
C30 V2 C39 C40 -132.2(2)
C42 V2 C39 C40 -78.1(2)
C41 V2 C39 C40 -36.69(18)
C33 V2 C39 C40 137.90(18)
C32 V2 C39 C40 172.16(19)
C43 V2 C39 C40 -115.6(3)
C31 V2 C39 C40 -151.00(18)
C29 V2 C39 C40 130.2(3)
N3 V2 C39 C43 163.07(19)
C30 V2 C39 C43 -16.6(4)
C42 V2 C39 C43 37.44(18)
C41 V2 C39 C43 78.9(2)
C33 V2 C39 C43 -106.5(2)
C32 V2 C39 C43 -72.2(2)
C31 V2 C39 C43 -35.4(2)
C29 V2 C39 C43 -114.2(3)
C40 V2 C39 C43 115.6(3)
N3 V2 C39 C44 -75.4(3)
C30 V2 C39 C44 104.9(3)
C42 V2 C39 C44 158.9(3)
C41 V2 C39 C44 -159.6(3)
C33 V2 C39 C44 15.0(3)
C32 V2 C39 C44 49.3(3)
C43 V2 C39 C44 121.5(4)
C31 V2 C39 C44 86.1(3)
C29 V2 C39 C44 7.3(5)
C40 V2 C39 C44 -122.9(3)
C43 C39 C40 C41 -3.9(3)
C44 C39 C40 C41 -177.3(3)
V2 C39 C40 C41 61.3(2)
C43 C39 C40 C45 168.3(3)
C44 C39 C40 C45 -5.2(5)
V2 C39 C40 C45 -126.5(3)
C43 C39 C40 V2 -65.2(2)
C44 C39 C40 V2 121.3(3)
N3 V2 C40 C39 -131.4(2)
C30 V2 C40 C39 126.8(3)
C42 V2 C40 C39 80.0(2)
C41 V2 C40 C39 117.9(3)
C33 V2 C40 C39 -73.2(3)
C32 V2 C40 C39 -12.1(3)
C43 V2 C40 C39 38.13(19)
C31 V2 C40 C39 51.1(3)
C29 V2 C40 C39 -144.7(2)
N3 V2 C40 C41 110.7(2)
C39 V2 C40 C41 -117.9(3)
C30 V2 C40 C41 8.8(4)
C42 V2 C40 C41 -37.90(18)
C33 V2 C40 C41 168.9(2)
C32 V2 C40 C41 -130.1(2)
C43 V2 C40 C41 -79.8(2)
C31 V2 C40 C41 -66.8(3)
C29 V2 C40 C41 97.4(3)
N3 V2 C40 C45 -10.2(3)
C39 V2 C40 C45 121.2(4)
C30 V2 C40 C45 -112.0(3)
C42 V2 C40 C45 -158.8(4)
C41 V2 C40 C45 -120.9(4)
C33 V2 C40 C45 48.0(4)
C32 V2 C40 C45 109.1(3)
C43 V2 C40 C45 159.3(4)
C31 V2 C40 C45 172.3(3)
C29 V2 C40 C45 -23.5(5)
C39 C40 C41 C42 3.5(3)
C45 C40 C41 C42 -168.7(3)
V2 C40 C41 C42 64.6(2)
C39 C40 C41 C46 175.2(3)
C45 C40 C41 C46 3.0(5)
V2 C40 C41 C46 -123.7(3)
C39 C40 C41 V2 -61.1(2)
C45 C40 C41 V2 126.7(3)
N3 V2 C41 C42 179.8(2)
C39 V2 C41 C42 -78.9(2)
C30 V2 C41 C42 69.2(2)
C32 V2 C41 C42 -9.6(4)
C43 V2 C41 C42 -37.00(19)
C31 V2 C41 C42 27.9(3)
C29 V2 C41 C42 107.9(2)
C40 V2 C41 C42 -115.2(3)
N3 V2 C41 C40 -65.00(19)
C39 V2 C41 C40 36.26(18)
C30 V2 C41 C40 -175.66(18)
C42 V2 C41 C40 115.2(3)
C32 V2 C41 C40 105.5(3)
C43 V2 C41 C40 78.2(2)
C31 V2 C41 C40 143.05(19)
C29 V2 C41 C40 -136.94(19)
N3 V2 C41 C46 58.4(3)
C39 V2 C41 C46 159.7(3)
C30 V2 C41 C46 -52.2(3)
C42 V2 C41 C46 -121.4(4)
C32 V2 C41 C46 -131.0(3)
C43 V2 C41 C46 -158.4(3)
C31 V2 C41 C46 -93.5(3)
C29 V2 C41 C46 -13.5(4)
C40 V2 C41 C46 123.4(4)
C40 C41 C42 C43 -1.8(4)
C46 C41 C42 C43 -173.6(3)
V2 C41 C42 C43 63.6(2)
C40 C41 C42 C47 169.4(3)
C46 C41 C42 C47 -2.5(5)
V2 C41 C42 C47 -125.3(3)
C40 C41 C42 V2 -65.4(2)
C46 C41 C42 V2 122.8(3)
N3 V2 C42 C41 -0.2(3)
C39 V2 C42 C41 79.4(2)
C30 V2 C42 C41 -123.2(2)
C33 V2 C42 C41 -172.6(2)
C32 V2 C42 C41 174.76(19)
C43 V2 C42 C41 117.2(3)
C31 V2 C42 C41 -157.1(2)
C29 V2 C42 C41 -114.3(2)
C40 V2 C42 C41 38.09(19)
N3 V2 C42 C43 -117.39(18)
C39 V2 C42 C43 -37.74(17)
C30 V2 C42 C43 119.63(18)
C41 V2 C42 C43 -117.2(3)
C33 V2 C42 C43 70.3(3)
C32 V2 C42 C43 57.6(2)
C31 V2 C42 C43 85.71(19)
C29 V2 C42 C43 128.6(2)
C40 V2 C42 C43 -79.1(2)
N3 V2 C42 C47 119.8(3)
C39 V2 C42 C47 -160.5(3)
C30 V2 C42 C47 -3.2(3)
C41 V2 C42 C47 120.0(4)
C33 V2 C42 C47 -52.5(4)
C32 V2 C42 C47 -65.2(3)
C43 V2 C42 C47 -122.8(4)
C31 V2 C42 C47 -37.1(3)
C29 V2 C42 C47 5.8(4)
C40 V2 C42 C47 158.1(3)
C41 C42 C43 C39 -0.6(3)
C47 C42 C43 C39 -171.5(3)
V2 C42 C43 C39 62.9(2)
C41 C42 C43 C48 166.6(3)
C47 C42 C43 C48 -4.3(5)
V2 C42 C43 C48 -129.9(3)
C41 C42 C43 V2 -63.5(2)
C47 C42 C43 V2 125.6(3)
C40 C39 C43 C42 2.8(3)
C44 C39 C43 C42 176.3(3)
V2 C39 C43 C42 -63.4(2)
C40 C39 C43 C48 -164.7(3)
C44 C39 C43 C48 8.8(5)
V2 C39 C43 C48 129.1(3)
C40 C39 C43 V2 66.2(2)
C44 C39 C43 V2 -120.3(3)
N3 V2 C43 C42 92.7(2)
C39 V2 C43 C42 116.1(3)
C30 V2 C43 C42 -72.5(2)
C41 V2 C43 C42 36.86(17)
C33 V2 C43 C42 -143.33(18)
C32 V2 C43 C42 -129.99(19)
C31 V2 C43 C42 -94.33(19)
C29 V2 C43 C42 -99.0(3)
C40 V2 C43 C42 78.64(19)
N3 V2 C43 C39 -23.4(3)
C30 V2 C43 C39 171.44(18)
C42 V2 C43 C39 -116.1(3)
C41 V2 C43 C39 -79.2(2)
C33 V2 C43 C39 100.6(2)
C32 V2 C43 C39 113.9(2)
C31 V2 C43 C39 149.6(2)
C29 V2 C43 C39 144.9(2)
C40 V2 C43 C39 -37.42(18)
N3 V2 C43 C48 -143.6(3)
C39 V2 C43 C48 -120.2(4)
C30 V2 C43 C48 51.2(4)
C42 V2 C43 C48 123.7(4)
C41 V2 C43 C48 160.6(4)
C33 V2 C43 C48 -19.6(4)
C32 V2 C43 C48 -6.3(3)
C31 V2 C43 C48 29.4(3)
C29 V2 C43 C48 24.7(5)
C40 V2 C43 C48 -157.6(4)
C67 B1 C49 C50 31.1(4)
C61 B1 C49 C50 -90.4(3)
C55 B1 C49 C50 152.5(3)
C67 B1 C49 C54 -150.5(3)
C61 B1 C49 C54 88.0(3)
C55 B1 C49 C54 -29.1(4)
C54 C49 C50 C51 -0.6(4)
B1 C49 C50 C51 177.9(3)
C49 C50 C51 C52 -0.4(5)
C50 C51 C52 C53 1.4(5)
C51 C52 C53 C54 -1.3(5)
C52 C53 C54 C49 0.2(5)
C50 C49 C54 C53 0.7(4)
B1 C49 C54 C53 -177.8(3)
C67 B1 C55 C56 74.0(4)
C61 B1 C55 C56 -163.1(3)
C49 B1 C55 C56 -45.3(4)
C67 B1 C55 C60 -111.3(3)
C61 B1 C55 C60 11.6(4)
C49 B1 C55 C60 129.4(3)
C60 C55 C56 C57 -0.5(5)
B1 C55 C56 C57 174.7(3)
C55 C56 C57 C58 -1.1(5)
C56 C57 C58 C59 1.6(5)
C57 C58 C59 C60 -0.4(5)
C58 C59 C60 C55 -1.3(5)
C56 C55 C60 C59 1.7(4)
B1 C55 C60 C59 -173.4(3)
C67 B1 C61 C66 28.9(4)
C55 B1 C61 C66 -94.1(4)
C49 B1 C61 C66 148.6(3)
C67 B1 C61 C62 -156.4(3)
C55 B1 C61 C62 80.6(3)
C49 B1 C61 C62 -36.6(4)
C66 C61 C62 C63 -2.9(5)
B1 C61 C62 C63 -178.1(3)
C61 C62 C63 C64 0.8(5)
C62 C63 C64 C65 1.3(5)
C63 C64 C65 C66 -1.3(6)
C64 C65 C66 C61 -1.0(6)
C62 C61 C66 C65 3.0(5)
B1 C61 C66 C65 178.1(4)
C61 B1 C67 C72 -144.2(3)
C55 B1 C67 C72 -23.3(4)
C49 B1 C67 C72 95.8(4)
C61 B1 C67 C68 38.1(4)
C55 B1 C67 C68 158.9(3)
C49 B1 C67 C68 -81.9(4)
C72 C67 C68 C69 -0.1(5)
B1 C67 C68 C69 177.8(3)
C67 C68 C69 C70 0.3(6)
C68 C69 C70 C71 -0.3(6)
C69 C70 C71 C72 0.2(6)
C68 C67 C72 C71 0.0(5)
B1 C67 C72 C71 -177.8(3)
C70 C71 C72 C67 -0.1(5)
C85 B2 C73 C78 -20.2(4)
C79 B2 C73 C78 -135.3(3)
C91 B2 C73 C78 102.5(3)
C85 B2 C73 C74 166.4(3)
C79 B2 C73 C74 51.3(4)
C91 B2 C73 C74 -71.0(4)
C78 C73 C74 C75 0.5(5)
B2 C73 C74 C75 174.5(3)
C73 C74 C75 C76 0.2(5)
C74 C75 C76 C77 -0.6(5)
C75 C76 C77 C78 0.4(5)
C76 C77 C78 C73 0.4(5)
C74 C73 C78 C77 -0.8(5)
B2 C73 C78 C77 -174.6(3)
C85 B2 C79 C84 -96.0(3)
C73 B2 C79 C84 24.4(4)
C91 B2 C79 C84 141.1(3)
C85 B2 C79 C80 76.7(4)
C73 B2 C79 C80 -162.9(3)
C91 B2 C79 C80 -46.2(4)
C84 C79 C80 C81 0.3(5)
B2 C79 C80 C81 -172.9(3)
C79 C80 C81 C82 0.0(5)
C80 C81 C82 C83 0.5(5)
C81 C82 C83 C84 -1.2(5)
C80 C79 C84 C83 -1.0(5)
B2 C79 C84 C83 172.1(3)
C82 C83 C84 C79 1.5(5)
C73 B2 C85 C90 134.1(3)
C79 B2 C85 C90 -105.9(3)
C91 B2 C85 C90 16.9(4)
C73 B2 C85 C86 -52.7(4)
C79 B2 C85 C86 67.3(3)
C91 B2 C85 C86 -169.9(3)
C90 C85 C86 C87 1.1(4)
B2 C85 C86 C87 -172.7(3)
C85 C86 C87 C88 -0.3(5)
C86 C87 C88 C89 -0.5(5)
C87 C88 C89 C90 0.4(5)
C88 C89 C90 C85 0.5(5)
C86 C85 C90 C89 -1.2(4)
B2 C85 C90 C89 172.5(3)
C85 B2 C91 C96 -139.2(3)
C73 B2 C91 C96 99.0(3)
C79 B2 C91 C96 -22.1(4)
C85 B2 C91 C92 47.3(4)
C73 B2 C91 C92 -74.5(3)
C79 B2 C91 C92 164.5(3)
C96 C91 C92 C93 0.1(4)
B2 C91 C92 C93 174.0(3)
C91 C92 C93 C94 -1.3(5)
C92 C93 C94 C95 1.2(5)
C93 C94 C95 C96 0.1(5)
C92 C91 C96 C95 1.3(4)
B2 C91 C96 C95 -172.5(3)
C94 C95 C96 C91 -1.5(5)
C97 C98 C99 C100 -117.5(16)
C98 C99 C100 C101 -177.1(13)
C99 C100 C101 C102 143.7(17)
C103 C104 C105 C106 152.9(15)
C104 C105 C106 C107 -165.4(13)
C105 C106 C107 C108 -137.2(14)
